data_7123433
loop_
_publ_author_name
'Liu, Zhiwei'
'Wang, Wei'
'Tang, Jinkui'
'Li, Weiqi'
'Yin, Weiye'
'Fang, Xikui'

_publ_section_title
;
 Chain length effect in the functionalization of polyoxometalates with
 \a,\w-alkyldiphosphonates
;
_journal_name_full 'Chemical Communications'
_journal_paper_doi 10.1039/C9CC02854D
_journal_year 2019
_chemical_formula_sum 'C40 H188 Mn12 N14 Na8 O192 P8 W38'
_chemical_formula_weight 12015.29
_chemical_name_systematic
; 
 ? 
;
_space_group_crystal_system monoclinic
_space_group_IT_number 14
_space_group_name_Hall '-P 2yn'
_space_group_name_H-M_alt 'P 1 21/n 1'
_symmetry_space_group_name_Hall '-P 2yn'
_symmetry_space_group_name_H-M 'P 1 21/n 1'
_atom_sites_solution_hydrogens geom
_atom_sites_solution_primary direct
_atom_sites_solution_secondary difmap
_audit_creation_method SHELXL-2013
_audit_update_record
;
2018-01-02 deposited with the CCDC.    2019-05-13 downloaded from the CCDC.
;
_cell_angle_alpha 90
_cell_angle_beta 114.241(4)
_cell_angle_gamma 90
_cell_formula_units_Z 4
_cell_length_a 23.6193(6)
_cell_length_b 46.4612(7)
_cell_length_c 24.2477(11)
_cell_measurement_reflns_used 8902
_cell_measurement_temperature 173(2)
_cell_measurement_theta_max 25.68
_cell_measurement_theta_min 2.34
_cell_volume 24262.8(15)
_computing_cell_refinement 'Bruker APEX2'
_computing_data_collection 'Bruker APEX2'
_computing_data_reduction 'Bruker SAINT'
_computing_molecular_graphics 'Bruker SHELXTL'
_computing_publication_material 'Bruker SHELXTL'
_computing_structure_refinement 'SHELXL-2013 (Sheldrick, 2013)'
_computing_structure_solution 'SHELXS-97 (Sheldrick 2008)'
_diffrn_ambient_temperature 173(2)
_diffrn_measured_fraction_theta_full 0.998
_diffrn_measured_fraction_theta_max 0.889
_diffrn_measurement_device_type 'CCD area detector'
_diffrn_measurement_method '\f and \w scans'
_diffrn_radiation_type MoK\a
_diffrn_radiation_wavelength 0.71073
_diffrn_reflns_av_R_equivalents 0.1562
_diffrn_reflns_av_unetI/netI 0.1791
_diffrn_reflns_Laue_measured_fraction_full 0.998
_diffrn_reflns_Laue_measured_fraction_max 0.889
_diffrn_reflns_limit_h_max 29
_diffrn_reflns_limit_h_min -29
_diffrn_reflns_limit_k_max 62
_diffrn_reflns_limit_k_min -61
_diffrn_reflns_limit_l_max 30
_diffrn_reflns_limit_l_min -32
_diffrn_reflns_number 227661
_diffrn_reflns_point_group_measured_fraction_full 0.998
_diffrn_reflns_point_group_measured_fraction_max 0.889
_diffrn_reflns_theta_full 25.242
_diffrn_reflns_theta_max 29.080
_diffrn_reflns_theta_min 2.986
_diffrn_source 'sealed tube'
_exptl_absorpt_coefficient_mu 18.701
_exptl_absorpt_correction_T_max 0.5862
_exptl_absorpt_correction_T_min 0.3913
_exptl_absorpt_correction_type multi-scan
_exptl_absorpt_process_details 'Bruker SADABS, 2006/1'
_exptl_crystal_colour brown
_exptl_crystal_density_diffrn 3.289
_exptl_crystal_density_method 'not measured'
_exptl_crystal_description rectangle
_exptl_crystal_F_000 21528
_exptl_crystal_size_max 0.180
_exptl_crystal_size_mid 0.120
_exptl_crystal_size_min 0.030
_refine_diff_density_max 4.978
_refine_diff_density_min -2.624
_refine_diff_density_rms 0.550
_refine_ls_extinction_method none
_refine_ls_goodness_of_fit_ref 1.195
_refine_ls_hydrogen_treatment constr
_refine_ls_matrix_type full
_refine_ls_number_parameters 1545
_refine_ls_number_reflns 57774
_refine_ls_number_restraints 9
_refine_ls_restrained_S_all 1.195
_refine_ls_R_factor_all 0.2114
_refine_ls_R_factor_gt 0.0981
_refine_ls_shift/su_max 0.001
_refine_ls_shift/su_mean 0.000
_refine_ls_structure_factor_coef Fsqd
_refine_ls_weighting_details 'w=1/[\s^2^(Fo^2^)+(0.0834P)^2^+5.0000P] where P=(Fo^2^+2Fc^2^)/3'
_refine_ls_weighting_scheme calc
_refine_ls_wR_factor_gt 0.2123
_refine_ls_wR_factor_ref 0.2673
_reflns_Friedel_coverage 0.000
_reflns_number_gt 27231
_reflns_number_total 57774
_reflns_threshold_expression 'I > 2\s(I)'
_cod_data_source_file c9cc02854d2.cif
_cod_data_source_block C4-lzw
_cod_database_code 7123433
_shelx_space_group_comment
; 
The symmetry employed for this shelxl refinement is uniquely defined 
by the following loop, which should always be used as a source of 
symmetry information in preference to the above space-group names. 
They are only intended as comments. 
;

loop_
_space_group_symop_operation_xyz
'x, y, z'
'-x+1/2, y+1/2, -z+1/2'
'-x, -y, -z'
'x-1/2, -y-1/2, z-1/2'

loop_
_atom_site_label
_atom_site_type_symbol
_atom_site_fract_x
_atom_site_fract_y
_atom_site_fract_z
_atom_site_U_iso_or_equiv
_atom_site_adp_type
_atom_site_occupancy
_atom_site_site_symmetry_order
_atom_site_calc_flag
_atom_site_refinement_flags_posn
_atom_site_refinement_flags_adp
_atom_site_refinement_flags_occupancy
_atom_site_disorder_assembly
_atom_site_disorder_group
Mn1 Mn 0.34469(18) 0.11222(8) 0.7332(2) 0.0283(10) Uani 1 1 d . . . . .
Mn2 Mn 0.35300(18) 0.08108(8) 0.85494(19) 0.0280(10) Uani 1 1 d . . . . .
Mn3 Mn 0.23411(18) 0.07121(8) 0.7283(2) 0.0280(10) Uani 1 1 d . . . . .
Mn4 Mn 0.26630(19) 0.12397(8) 0.7937(2) 0.0327(11) Uani 1 1 d . . . . .
Mn5 Mn 0.02038(18) 0.28777(8) 0.8065(2) 0.0278(10) Uani 1 1 d . . . . .
Mn6 Mn 0.00165(19) 0.25704(9) 0.9175(2) 0.0350(11) Uani 1 1 d . . . . .
Mn7 Mn -0.10028(18) 0.24867(8) 0.7815(2) 0.0308(10) Uani 1 1 d . . . . .
Mn8 Mn 0.02338(18) 0.22681(8) 0.8270(2) 0.0322(11) Uani 1 1 d . . . . .
Mn9 Mn 0.02450(19) 0.07489(8) 0.7762(2) 0.0323(11) Uani 1 1 d . . . . .
Mn10 Mn -0.11417(17) 0.11516(7) 0.74693(19) 0.0228(9) Uani 1 1 d . . . . .
Mn11 Mn 0.26618(18) 0.27652(8) 0.8508(2) 0.0298(10) Uani 1 1 d . . . . .
Mn12 Mn 0.37169(19) 0.24140(8) 0.8032(2) 0.0314(11) Uani 1 1 d . . . . .
W1 W 0.39021(6) -0.03506(2) 0.76929(7) 0.0458(4) Uani 1 1 d . . . . .
W2 W 0.51884(5) 0.01300(2) 0.77505(7) 0.0390(3) Uani 1 1 d . . . . .
W3 W 0.38347(6) 0.00024(2) 0.62964(7) 0.0391(3) Uani 1 1 d . . . . .
W4 W 0.37625(6) 0.00597(3) 0.88143(7) 0.0455(4) Uani 1 1 d . . . . .
W5 W 0.50270(6) 0.05323(3) 0.88673(7) 0.0421(3) Uani 1 1 d . . . . .
W6 W 0.49451(5) 0.08625(2) 0.75652(6) 0.0346(3) Uani 1 1 d . . . . .
W7 W 0.35984(6) 0.07375(2) 0.61265(6) 0.0367(3) Uani 1 1 d . . . . .
W8 W 0.24125(6) 0.02979(2) 0.60761(6) 0.0391(3) Uani 1 1 d . . . . .
W9 W 0.24935(6) -0.00491(2) 0.74636(7) 0.0423(4) Uani 1 1 d . . . . .
W10 W -0.20687(6) 0.33413(3) 0.89821(7) 0.0449(4) Uani 1 1 d . . . . .
W11 W -0.06798(6) 0.37926(3) 0.92857(7) 0.0426(4) Uani 1 1 d . . . . .
W12 W -0.18676(6) 0.37016(2) 0.77060(7) 0.0424(4) Uani 1 1 d . . . . .
W13 W -0.20230(6) 0.30489(2) 0.69884(7) 0.0427(4) Uani 1 1 d . . . . .
W14 W -0.22170(5) 0.26890(2) 0.82418(7) 0.0413(3) Uani 1 1 d . . . . .
W15 W -0.11200(6) 0.27718(3) 0.97008(7) 0.0465(4) Uani 1 1 d . . . . .
W16 W 0.02581(6) 0.32207(3) 1.00065(6) 0.0415(3) Uani 1 1 d . . . . .
W17 W 0.04421(5) 0.35517(2) 0.88275(6) 0.0373(3) Uani 1 1 d . . . . .
W18 W -0.07305(6) 0.34673(2) 0.72702(7) 0.0395(3) Uani 1 1 d . . . . .
W19 W -0.24658(6) 0.00361(2) 0.74305(7) 0.0447(4) Uani 1 1 d . . . . .
W20 W -0.11375(6) -0.03451(2) 0.77113(7) 0.0452(4) Uani 1 1 d . . . . .
W21 W -0.12405(6) 0.00830(3) 0.88206(7) 0.0489(4) Uani 1 1 d . . . . .
W22 W 0.02003(6) 0.04686(3) 0.89855(7) 0.0434(4) Uani 1 1 d . . . . .
W23 W 0.03079(6) 0.00472(2) 0.78979(7) 0.0410(3) Uani 1 1 d . . . . .
W24 W -0.10016(5) -0.00034(2) 0.63825(6) 0.0372(3) Uani 1 1 d . . . . .
W25 W -0.23291(5) 0.03708(2) 0.61046(6) 0.0361(3) Uani 1 1 d . . . . .
W26 W -0.24532(5) 0.08370(2) 0.72984(6) 0.0363(3) Uani 1 1 d . . . . .
W27 W -0.12528(6) 0.08792(2) 0.86731(6) 0.0404(3) Uani 1 1 d . . . . .
W28 W -0.09860(5) 0.07431(2) 0.63093(6) 0.0310(3) Uani 1 1 d . . . . .
W29 W 0.52045(5) 0.31848(2) 1.01162(6) 0.0367(3) Uani 1 1 d . . . . .
W30 W 0.54129(5) 0.34397(2) 0.88899(7) 0.0394(3) Uani 1 1 d . . . . .
W31 W 0.43860(5) 0.37729(2) 0.93545(6) 0.0343(3) Uani 1 1 d . . . . .
W32 W 0.31364(5) 0.36805(2) 0.78109(6) 0.0361(3) Uani 1 1 d . . . . .
W33 W 0.29114(5) 0.34035(2) 0.91420(6) 0.0324(3) Uani 1 1 d . . . . .
W34 W 0.37243(5) 0.28268(2) 0.99007(6) 0.0330(3) Uani 1 1 d . . . . .
W35 W 0.48363(5) 0.24617(2) 0.94074(7) 0.0396(3) Uani 1 1 d . . . . .
W36 W 0.50326(6) 0.27079(2) 0.81790(7) 0.0427(4) Uani 1 1 d . . . . .
W37 W 0.41609(6) 0.33524(3) 0.73521(7) 0.0412(3) Uani 1 1 d . . . . .
W38 W 0.28117(6) 0.29962(2) 0.71884(6) 0.0360(3) Uani 1 1 d . . . . .
P1 P 0.1239(3) 0.10933(14) 0.7370(4) 0.0316(18) Uani 1 1 d . . . . .
P2 P -0.0765(3) 0.18671(14) 0.7329(4) 0.0336(19) Uani 1 1 d . . . . .
P3 P 0.1245(3) 0.25079(14) 0.7860(4) 0.0302(18) Uani 1 1 d . . . . .
P4 P 0.3014(4) 0.17747(14) 0.7352(4) 0.036(2) Uani 1 1 d . . . . .
P5 P 0.3707(3) 0.04058(13) 0.7479(3) 0.0242(16) Uani 1 1 d . . . . .
P6 P -0.0901(3) 0.31282(13) 0.8507(3) 0.0194(15) Uani 1 1 d . . . . .
P7 P -0.1105(3) 0.04137(12) 0.7580(3) 0.0119(13) Uani 1 1 d . . . . .
P8 P 0.4013(3) 0.30886(12) 0.8656(3) 0.0124(13) Uani 1 1 d . . . . .
O1 O 0.4087(11) -0.0707(5) 0.7732(10) 0.059(6) Uiso 1 1 d . . . . .
O2 O 0.5828(10) -0.0064(4) 0.7808(10) 0.053(6) Uiso 1 1 d . . . . .
O3 O 0.3991(10) -0.0229(5) 0.5843(10) 0.056(6) Uiso 1 1 d . . . . .
O4 O 0.4689(9) -0.0167(4) 0.7905(9) 0.042(5) Uiso 1 1 d . . . . .
O5 O 0.4646(9) 0.0088(4) 0.6893(8) 0.035(5) Uiso 1 1 d . . . . .
O6 O 0.3728(9) -0.0249(4) 0.6853(9) 0.040(5) Uiso 1 1 d . . . . .
O7 O 0.5454(10) 0.0249(4) 0.8552(10) 0.051(6) Uiso 1 1 d . . . . .
O8 O 0.5371(9) 0.0500(4) 0.7557(8) 0.037(5) Uiso 1 1 d . . . . .
O9 O 0.3866(9) 0.0359(4) 0.5936(8) 0.034(5) Uiso 1 1 d . . . . .
O10 O 0.2960(9) 0.0019(4) 0.5898(9) 0.041(5) Uiso 1 1 d . . . . .
O11 O 0.3068(10) -0.0383(5) 0.7493(10) 0.056(6) Uiso 1 1 d . . . . .
O12 O 0.4011(10) -0.0300(4) 0.8477(10) 0.051(6) Uiso 1 1 d . . . . .
O13 O 0.5561(10) 0.0585(4) 0.9562(9) 0.047(6) Uiso 1 1 d . . . . .
O14 O 0.5295(8) 0.0817(4) 0.8417(8) 0.031(4) Uiso 1 1 d . . . . .
O15 O 0.5441(9) 0.1107(4) 0.7479(9) 0.041(5) Uiso 1 1 d . . . . .
O16 O 0.4427(8) 0.0761(4) 0.6722(8) 0.033(5) Uiso 1 1 d . . . . .
O17 O 0.3618(10) 0.0937(4) 0.5550(9) 0.051(6) Uiso 1 1 d . . . . .
O18 O 0.2785(9) 0.0579(4) 0.5735(8) 0.038(5) Uiso 1 1 d . . . . .
O19 O 0.1738(10) 0.0240(5) 0.5479(10) 0.057(6) Uiso 1 1 d . . . . .
O20 O 0.2403(9) 0.0014(4) 0.6654(9) 0.040(5) Uiso 1 1 d . . . . .
O21 O 0.1845(9) -0.0247(4) 0.7360(9) 0.046(5) Uiso 1 1 d . . . . .
O22 O 0.2900(10) -0.0082(4) 0.8312(9) 0.047(6) Uiso 1 1 d . . . . .
O23 O 0.3852(12) -0.0052(5) 0.9473(11) 0.074(8) Uiso 1 1 d . . . . .
O24 O 0.4568(10) 0.0214(5) 0.8952(10) 0.054(6) Uiso 1 1 d . . . . .
O25 O 0.4426(9) 0.0449(4) 0.7810(8) 0.037(5) Uiso 1 1 d . . . . .
O26 O 0.3556(8) 0.0134(3) 0.7741(8) 0.026(4) Uiso 1 1 d . . . . .
O27 O 0.3501(9) 0.0377(4) 0.6805(9) 0.040(5) Uiso 1 1 d . . . . .
O28 O 0.3382(9) 0.0655(4) 0.7619(9) 0.038(5) Uiso 1 1 d . . . . .
O29 O 0.4397(9) 0.0768(4) 0.8837(9) 0.042(5) Uiso 1 1 d . . . . .
O30 O 0.4312(8) 0.1082(3) 0.7584(8) 0.025(4) Uiso 1 1 d . . . . .
O31 O 0.3321(9) 0.0991(4) 0.6540(8) 0.037(5) Uiso 1 1 d . . . . .
O32 O 0.2277(9) 0.0322(4) 0.7521(9) 0.043(5) Uiso 1 1 d . . . . .
O33 O 0.2212(9) 0.0580(4) 0.6502(9) 0.041(5) Uiso 1 1 d . . . . .
O34 O 0.3489(9) 0.0423(4) 0.8778(9) 0.038(5) Uiso 1 1 d . . . . .
O35 O 0.3503(8) 0.1176(4) 0.8143(8) 0.031(4) Uiso 1 1 d . . . . .
O36 O 0.2608(9) 0.0845(4) 0.8094(8) 0.035(5) Uiso 1 1 d . . . . .
O37 O 0.2571(8) 0.1112(4) 0.7159(8) 0.030(4) Uiso 1 1 d . . . . .
O38 O 0.3486(10) 0.1019(4) 0.9306(9) 0.046(5) Uiso 1 1 d . . . . .
O39 O 0.2804(8) 0.1347(4) 0.8780(8) 0.033(5) Uiso 1 1 d . . . . .
O40 O 0.1787(8) 0.1301(4) 0.7672(8) 0.030(4) Uiso 1 1 d . . . . .
O41 O 0.1438(8) 0.0849(4) 0.7081(8) 0.033(5) Uiso 1 1 d . . . . .
O42 O 0.3362(8) 0.1551(3) 0.7151(8) 0.028(4) Uiso 1 1 d . . . . .
O43 O 0.2799(8) 0.1630(4) 0.7827(8) 0.034(5) Uiso 1 1 d . . . . .
O44 O -0.0737(10) 0.4124(4) 0.9596(9) 0.047(6) Uiso 1 1 d . . . . .
O45 O -0.2320(10) 0.3999(4) 0.7462(9) 0.050(6) Uiso 1 1 d . . . . .
O46 O -0.2590(11) 0.3510(5) 0.9173(10) 0.061(7) Uiso 1 1 d . . . . .
O47 O -0.2188(9) 0.3512(4) 0.8240(8) 0.037(5) Uiso 1 1 d . . . . .
O48 O -0.1351(10) 0.3578(4) 0.9309(10) 0.050(6) Uiso 1 1 d . . . . .
O49 O -0.1215(9) 0.3841(4) 0.8445(9) 0.043(5) Uiso 1 1 d . . . . .
O50 O -0.2539(9) 0.3031(4) 0.8494(8) 0.039(5) Uiso 1 1 d . . . . .
O51 O -0.1698(10) 0.3086(4) 0.9645(9) 0.047(5) Uiso 1 1 d . . . . .
O52 O -0.0175(11) 0.3598(5) 0.9953(10) 0.057(6) Uiso 1 1 d . . . . .
O53 O -0.0018(9) 0.3858(4) 0.9058(8) 0.037(5) Uiso 1 1 d . . . . .
O54 O -0.1315(8) 0.3758(4) 0.7343(8) 0.034(5) Uiso 1 1 d . . . . .
O55 O -0.2337(9) 0.3425(4) 0.7110(8) 0.036(5) Uiso 1 1 d . . . . .
O56 O -0.2586(10) 0.2952(4) 0.6261(9) 0.052(6) Uiso 1 1 d . . . . .
O57 O -0.1459(9) 0.3264(4) 0.6732(9) 0.041(5) Uiso 1 1 d . . . . .
O58 O -0.0523(10) 0.3628(4) 0.6743(10) 0.053(6) Uiso 1 1 d . . . . .
O59 O -0.0162(9) 0.3624(4) 0.8047(9) 0.042(5) Uiso 1 1 d . . . . .
O60 O 0.1067(9) 0.3756(4) 0.8860(9) 0.045(5) Uiso 1 1 d . . . . .
O61 O 0.0733(8) 0.3436(3) 0.9621(8) 0.028(4) Uiso 1 1 d . . . . .
O62 O 0.0744(11) 0.3209(5) 1.0758(10) 0.062(7) Uiso 1 1 d . . . . .
O63 O -0.0472(9) 0.3066(4) 1.0057(9) 0.045(5) Uiso 1 1 d . . . . .
O64 O -0.1107(11) 0.2622(5) 1.0327(11) 0.062(7) Uiso 1 1 d . . . . .
O65 O -0.1869(10) 0.2605(4) 0.9052(10) 0.054(6) Uiso 1 1 d . . . . .
O66 O -0.2857(10) 0.2474(4) 0.7980(10) 0.053(6) Uiso 1 1 d . . . . .
O67 O -0.2350(9) 0.2917(4) 0.7539(8) 0.036(5) Uiso 1 1 d . . . . .
O68 O -0.1229(8) 0.3279(4) 0.7890(8) 0.031(4) Uiso 1 1 d . . . . .
O69 O -0.0436(9) 0.3337(4) 0.8958(9) 0.041(5) Uiso 1 1 d . . . . .
O70 O -0.1365(8) 0.3029(4) 0.8762(8) 0.034(5) Uiso 1 1 d . . . . .
O71 O -0.0546(8) 0.2871(3) 0.8431(7) 0.024(4) Uiso 1 1 d . . . . .
O72 O -0.1488(9) 0.2740(4) 0.7194(9) 0.038(5) Uiso 1 1 d . . . . .
O73 O -0.1625(10) 0.2484(4) 0.8108(9) 0.051(6) Uiso 1 1 d . . . . .
O74 O -0.0291(8) 0.3138(4) 0.7423(8) 0.033(5) Uiso 1 1 d . . . . .
O75 O -0.0593(9) 0.2557(4) 0.9507(8) 0.036(5) Uiso 1 1 d . . . . .
O76 O 0.0598(8) 0.3193(4) 0.8578(8) 0.032(5) Uiso 1 1 d . . . . .
O77 O 0.0409(9) 0.2889(4) 0.9731(9) 0.042(5) Uiso 1 1 d . . . . .
O78 O -0.0251(8) 0.2528(3) 0.7672(8) 0.025(4) Uiso 1 1 d . . . . .
O79 O -0.0402(8) 0.2305(4) 0.8540(8) 0.030(4) Uiso 1 1 d . . . . .
O80 O 0.0554(8) 0.2605(4) 0.8723(8) 0.030(4) Uiso 1 1 d . . . . .
O81 O 0.0759(9) 0.2033(4) 0.8954(9) 0.038(5) Uiso 1 1 d . . . . .
O82 O 0.0608(9) 0.2241(4) 0.9702(9) 0.044(5) Uiso 1 1 d . . . . .
O83 O -0.1216(9) 0.2117(4) 0.7299(9) 0.041(5) Uiso 1 1 d . . . . .
O84 O -0.0134(9) 0.1915(4) 0.7882(8) 0.035(5) Uiso 1 1 d . . . . .
O85 O 0.0865(8) 0.2256(4) 0.7981(8) 0.029(4) Uiso 1 1 d . . . . .
O86 O 0.0880(9) 0.2792(4) 0.7729(8) 0.038(5) Uiso 1 1 d . . . . .
O87 O -0.3172(11) -0.0096(5) 0.7268(10) 0.058(6) Uiso 1 1 d . . . . .
O88 O -0.1261(11) -0.0006(5) 0.9502(11) 0.067(7) Uiso 1 1 d . . . . .
O89 O -0.1057(10) -0.0715(4) 0.7733(10) 0.052(6) Uiso 1 1 d . . . . .
O90 O -0.1078(10) -0.0289(4) 0.8536(9) 0.049(6) Uiso 1 1 d . . . . .
O91 O -0.2016(10) -0.0315(4) 0.7429(9) 0.047(6) Uiso 1 1 d . . . . .
O92 O -0.2143(10) 0.0018(4) 0.8269(10) 0.052(6) Uiso 1 1 d . . . . .
O93 O -0.1443(9) 0.0476(4) 0.8780(9) 0.042(5) Uiso 1 1 d . . . . .
O94 O -0.2555(9) 0.0441(4) 0.7490(9) 0.044(5) Uiso 1 1 d . . . . .
O95 O -0.2461(9) 0.0114(4) 0.6655(8) 0.037(5) Uiso 1 1 d . . . . .
O96 O -0.1236(9) -0.0247(4) 0.6913(9) 0.038(5) Uiso 1 1 d . . . . .
O97 O -0.0328(11) -0.0205(5) 0.7970(10) 0.061(7) Uiso 1 1 d . . . . .
O98 O -0.0416(10) 0.0184(4) 0.9035(9) 0.045(5) Uiso 1 1 d . . . . .
O99 O -0.1390(9) 0.0144(4) 0.7765(9) 0.040(5) Uiso 1 1 d . . . . .
O100 O -0.0406(9) 0.0405(4) 0.7909(8) 0.034(5) Uiso 1 1 d . . . . .
O101 O -0.1393(9) 0.0684(4) 0.7711(8) 0.037(5) Uiso 1 1 d . . . . .
O102 O -0.1282(8) 0.0392(4) 0.6862(8) 0.030(4) Uiso 1 1 d . . . . .
O103 O 0.0863(9) -0.0206(4) 0.7961(9) 0.045(5) Uiso 1 1 d . . . . .
O104 O 0.0534(8) 0.0135(4) 0.8731(8) 0.032(4) Uiso 1 1 d . . . . .
O105 O 0.0671(11) 0.0494(5) 0.9710(10) 0.060(6) Uiso 1 1 d . . . . .
O106 O -0.0430(9) 0.0744(4) 0.8941(9) 0.041(5) Uiso 1 1 d . . . . .
O107 O -0.1252(10) 0.1019(4) 0.9313(10) 0.051(6) Uiso 1 1 d . . . . .
O108 O -0.2177(9) 0.0896(4) 0.8121(9) 0.044(5) Uiso 1 1 d . . . . .
O109 O -0.3195(8) 0.0965(4) 0.7062(8) 0.032(4) Uiso 1 1 d . . . . .
O110 O -0.2486(9) 0.0681(4) 0.6561(8) 0.038(5) Uiso 1 1 d . . . . .
O111 O -0.3030(10) 0.0350(4) 0.5462(9) 0.047(6) Uiso 1 1 d . . . . .
O112 O -0.1885(9) 0.0054(4) 0.5927(8) 0.037(5) Uiso 1 1 d . . . . .
O113 O -0.0856(9) -0.0261(4) 0.5949(8) 0.035(5) Uiso 1 1 d . . . . .
O114 O -0.0216(9) 0.0023(4) 0.7058(8) 0.036(5) Uiso 1 1 d . . . . .
O115 O 0.0659(9) 0.0375(4) 0.7785(8) 0.037(5) Uiso 1 1 d . . . . .
O116 O 0.0535(9) 0.0709(4) 0.8649(9) 0.041(5) Uiso 1 1 d . . . . .
O117 O -0.1846(8) 0.0633(4) 0.5884(8) 0.029(4) Uiso 1 1 d . . . . .
O118 O -0.1090(9) 0.1186(4) 0.8286(8) 0.036(5) Uiso 1 1 d . . . . .
O119 O -0.2036(8) 0.1155(4) 0.7180(8) 0.032(5) Uiso 1 1 d . . . . .
O120 O -0.0840(9) 0.0341(4) 0.6068(8) 0.034(5) Uiso 1 1 d . . . . .
O121 O -0.1239(8) 0.1011(3) 0.6702(8) 0.027(4) Uiso 1 1 d . . . . .
O122 O -0.0182(9) 0.0716(4) 0.6916(8) 0.035(5) Uiso 1 1 d . . . . .
O123 O -0.0272(9) 0.1062(4) 0.7768(8) 0.036(5) Uiso 1 1 d . . . . .
O124 O -0.0892(8) 0.0925(4) 0.5773(8) 0.029(4) Uiso 1 1 d . . . . .
O125 O 0.1002(8) 0.0994(4) 0.7837(8) 0.031(4) Uiso 1 1 d . . . . .
O126 O -0.1006(9) 0.1587(4) 0.7420(8) 0.036(5) Uiso 1 1 d . . . . .
O127 O 0.6058(9) 0.3579(4) 0.8850(9) 0.045(5) Uiso 1 1 d . . . . .
O128 O 0.5724(10) 0.3172(4) 1.0841(9) 0.049(6) Uiso 1 1 d . . . . .
O129 O 0.4431(9) 0.4118(4) 0.9593(9) 0.041(5) Uiso 1 1 d . . . . .
O130 O 0.4934(8) 0.3587(4) 1.0064(8) 0.028(4) Uiso 1 1 d . . . . .
O131 O 0.5080(8) 0.3782(4) 0.9098(8) 0.030(4) Uiso 1 1 d . . . . .
O132 O 0.5721(8) 0.3331(4) 0.9672(8) 0.029(4) Uiso 1 1 d . . . . .
O133 O 0.5440(9) 0.3054(4) 0.8657(8) 0.036(5) Uiso 1 1 d . . . . .
O134 O 0.5252(9) 0.2819(4) 0.9825(8) 0.038(5) Uiso 1 1 d . . . . .
O135 O 0.4477(9) 0.3075(4) 1.0168(9) 0.041(5) Uiso 1 1 d . . . . .
O136 O 0.3687(9) 0.3618(4) 0.9409(8) 0.034(5) Uiso 1 1 d . . . . .
O137 O 0.3887(8) 0.3813(4) 0.8513(8) 0.030(4) Uiso 1 1 d . . . . .
O138 O 0.4814(8) 0.3500(4) 0.8071(8) 0.034(5) Uiso 1 1 d . . . . .
O139 O 0.4539(8) 0.3292(3) 0.9065(7) 0.024(4) Uiso 1 1 d . . . . .
O140 O 0.4303(8) 0.2797(4) 0.8620(8) 0.029(4) Uiso 1 1 d . . . . .
O141 O 0.3544(8) 0.3047(3) 0.8939(8) 0.026(4) Uiso 1 1 d . . . . .
O142 O 0.3686(8) 0.3218(4) 0.8021(8) 0.031(4) Uiso 1 1 d . . . . .
O143 O 0.5588(10) 0.2601(5) 0.7928(10) 0.056(6) Uiso 1 1 d . . . . .
O144 O 0.5318(9) 0.2517(4) 0.8935(9) 0.041(5) Uiso 1 1 d . . . . .
O145 O 0.5247(10) 0.2209(4) 0.9898(9) 0.050(6) Uiso 1 1 d . . . . .
O146 O 0.4264(9) 0.2566(4) 0.9741(9) 0.045(5) Uiso 1 1 d . . . . .
O147 O 0.3758(9) 0.2696(4) 1.0571(9) 0.044(5) Uiso 1 1 d . . . . .
O148 O 0.3287(9) 0.3186(4) 0.9863(8) 0.037(5) Uiso 1 1 d . . . . .
O149 O 0.2450(9) 0.3628(4) 0.9338(9) 0.041(5) Uiso 1 1 d . . . . .
O150 O 0.2814(9) 0.3559(4) 0.8368(9) 0.038(5) Uiso 1 1 d . . . . .
O151 O 0.2769(10) 0.3986(4) 0.7522(9) 0.047(6) Uiso 1 1 d . . . . .
O152 O 0.3650(9) 0.3680(4) 0.7383(9) 0.045(5) Uiso 1 1 d . . . . .
O153 O 0.4417(11) 0.3456(5) 0.6819(10) 0.060(6) Uiso 1 1 d . . . . .
O154 O 0.4534(9) 0.2996(4) 0.7570(9) 0.042(5) Uiso 1 1 d . . . . .
O155 O 0.4415(9) 0.2437(4) 0.7822(8) 0.036(5) Uiso 1 1 d . . . . .
O156 O 0.4281(8) 0.2245(4) 0.8819(8) 0.034(5) Uiso 1 1 d . . . . .
O157 O 0.3028(8) 0.2661(3) 0.9366(7) 0.024(4) Uiso 1 1 d . . . . .
O158 O 0.2368(8) 0.3116(4) 0.8751(8) 0.028(4) Uiso 1 1 d . . . . .
O159 O 0.2628(9) 0.3418(4) 0.7229(9) 0.041(5) Uiso 1 1 d . . . . .
O160 O 0.3414(9) 0.3165(4) 0.6878(9) 0.040(5) Uiso 1 1 d . . . . .
O161 O 0.3283(9) 0.2664(4) 0.7394(8) 0.037(5) Uiso 1 1 d . . . . .
O162 O 0.3097(8) 0.2447(4) 0.8341(8) 0.033(5) Uiso 1 1 d . . . . .
O163 O 0.2473(9) 0.2926(4) 0.7731(8) 0.038(5) Uiso 1 1 d . . . . .
O164 O 0.2214(9) 0.2909(4) 0.6507(9) 0.044(5) Uiso 1 1 d . . . . .
O165 O 0.3400(9) 0.2034(4) 0.7613(9) 0.040(5) Uiso 1 1 d . . . . .
O166 O 0.1891(8) 0.2531(4) 0.8398(8) 0.030(4) Uiso 1 1 d . . . . .
C1 C 0.0601(13) 0.1291(6) 0.6808(13) 0.038(7) Uiso 1 1 d . . . . .
H1A H 0.0745 0.1371 0.6509 0.046 Uiso 1 1 calc R U . . .
H1B H 0.0264 0.1153 0.6590 0.046 Uiso 1 1 calc R U . . .
C2 C 0.0335(12) 0.1529(5) 0.7027(12) 0.029(6) Uiso 1 1 d . . . . .
H2A H 0.0608 0.1700 0.7114 0.035 Uiso 1 1 calc R U . . .
H2B H 0.0302 0.1471 0.7406 0.035 Uiso 1 1 calc R U . . .
C3 C -0.0305(12) 0.1602(5) 0.6547(12) 0.030(6) Uiso 1 1 d . . . . .
H3A H -0.0585 0.1438 0.6508 0.035 Uiso 1 1 calc R U . . .
H3B H -0.0273 0.1625 0.6155 0.035 Uiso 1 1 calc R U . . .
C4 C -0.0605(12) 0.1876(5) 0.6665(11) 0.026(6) Uiso 1 1 d . . . . .
H4A H -0.1000 0.1912 0.6309 0.031 Uiso 1 1 calc R U . . .
H4B H -0.0327 0.2041 0.6701 0.031 Uiso 1 1 calc R U . . .
C5 C 0.1350(13) 0.2415(6) 0.7180(12) 0.033(7) Uiso 1 1 d . . . . .
H5A H 0.0937 0.2377 0.6852 0.039 Uiso 1 1 calc R U . . .
H5B H 0.1528 0.2583 0.7058 0.039 Uiso 1 1 calc R U . . .
C6 C 0.1751(13) 0.2164(6) 0.7232(13) 0.035(7) Uiso 1 1 d . . . . .
H6A H 0.1513 0.1986 0.7215 0.042 Uiso 1 1 calc R U . . .
H6B H 0.2108 0.2169 0.7632 0.042 Uiso 1 1 calc R U . . .
C7 C 0.1991(13) 0.2151(6) 0.6747(13) 0.034(7) Uiso 1 1 d . . . . .
H7A H 0.2278 0.2315 0.6806 0.041 Uiso 1 1 calc R U . . .
H7B H 0.1636 0.2178 0.6351 0.041 Uiso 1 1 calc R U . . .
C8 C 0.2325(13) 0.1878(6) 0.6715(13) 0.038(7) Uiso 1 1 d . . . . .
H8A H 0.2434 0.1896 0.6363 0.045 Uiso 1 1 calc R U . . .
H8B H 0.2025 0.1718 0.6626 0.045 Uiso 1 1 calc R U . . .
C9 C 0.3102(13) 0.1214(6) 0.9251(12) 0.030(6) Uiso 1 1 d . . . . .
C10 C 0.3112(17) 0.1343(7) 0.9807(16) 0.065(11) Uiso 1 1 d . . . . .
H10A H 0.3386 0.1511 0.9917 0.097 Uiso 1 1 calc R U . . .
H10B H 0.3264 0.1201 1.0135 0.097 Uiso 1 1 calc R U . . .
H10C H 0.2690 0.1402 0.9741 0.097 Uiso 1 1 calc R U . . .
C11 C 0.0789(15) 0.2049(7) 0.9468(15) 0.050(9) Uiso 1 1 d . . . . .
C12 C 0.1229(15) 0.1830(7) 0.9950(14) 0.052(9) Uiso 1 1 d . . . . .
H12A H 0.0989 0.1722 1.0128 0.078 Uiso 1 1 calc R U . . .
H12B H 0.1563 0.1936 1.0269 0.078 Uiso 1 1 calc R U . . .
H12C H 0.1408 0.1696 0.9754 0.078 Uiso 1 1 calc R U . . .
N1S N 0.6504(9) 0.3335(4) 0.7430(10) 0.051(7) Uiso 1 1 d D . . . .
H1 H 0.6419 0.3317 0.6996 0.062 Uiso 1 1 d R U . . .
H2 H 0.6945 0.3287 0.7678 0.062 Uiso 1 1 d R U . . .
C1S C 0.6356(17) 0.3624(4) 0.7567(17) 0.098(15) Uiso 1 1 d D . . . .
H3 H 0.6243 0.3748 0.7211 0.147 Uiso 1 1 d R U . . .
H4 H 0.6716 0.3706 0.7902 0.147 Uiso 1 1 d R U . . .
H5 H 0.6005 0.3611 0.7683 0.147 Uiso 1 1 d R U . . .
C2S C 0.6104(13) 0.3144(5) 0.7578(15) 0.117(18) Uiso 1 1 d D . . . .
H6 H 0.5733 0.3254 0.7529 0.176 Uiso 1 1 d R U . . .
H7 H 0.6317 0.3081 0.7999 0.176 Uiso 1 1 d R U . . .
H8 H 0.5984 0.2976 0.7312 0.176 Uiso 1 1 d R U . . .
N2S N 0.4520(8) 0.4134(4) 0.7960(9) 0.047(7) Uiso 1 1 d D . . . .
H9 H 0.4159 0.4124 0.7564 0.057 Uiso 1 1 d R U . . .
H10 H 0.4523 0.3956 0.8188 0.057 Uiso 1 1 d R U . . .
C3S C 0.4486(12) 0.4389(5) 0.8295(11) 0.047(8) Uiso 1 1 d D . . . .
H11 H 0.4856 0.4405 0.8676 0.071 Uiso 1 1 d R U . . .
H12 H 0.4117 0.4368 0.8381 0.071 Uiso 1 1 d R U . . .
H13 H 0.4445 0.4563 0.8053 0.071 Uiso 1 1 d R U . . .
C4S C 0.5091(9) 0.4163(6) 0.7880(11) 0.057(9) Uiso 1 1 d D . . . .
H14 H 0.5139 0.4358 0.7752 0.085 Uiso 1 1 d R U . . .
H15 H 0.5071 0.4024 0.7568 0.085 Uiso 1 1 d R U . . .
H16 H 0.5446 0.4117 0.8259 0.085 Uiso 1 1 d R U . . .
N3S N 0.9434(14) 0.4255(6) 0.7982(13) 0.064(8) Uiso 1 1 d . . . . .
H17 H 0.9434 0.4065 0.8166 0.077 Uiso 1 1 d R U . . .
H18 H 0.9068 0.4268 0.7590 0.077 Uiso 1 1 d R U . . .
C5S C 0.9439(19) 0.4500(8) 0.8404(17) 0.077(12) Uiso 1 1 d . . . . .
H19 H 0.9704 0.4657 0.8377 0.115 Uiso 1 1 d R U . . .
H20 H 0.9600 0.4428 0.8821 0.115 Uiso 1 1 d R U . . .
H21 H 0.9015 0.4571 0.8286 0.115 Uiso 1 1 d R U . . .
C6S C 1.000(2) 0.4300(9) 0.791(2) 0.098(15) Uiso 1 1 d . . . . .
H22 H 1.0070 0.4506 0.7885 0.146 Uiso 1 1 d R U . . .
H23 H 0.9966 0.4207 0.7531 0.146 Uiso 1 1 d R U . . .
H24 H 1.0349 0.4216 0.8250 0.146 Uiso 1 1 d R U . . .
N4S N 0.9113(13) 0.2799(6) 0.6275(13) 0.061(8) Uiso 1 1 d . . . . .
H25 H 0.8908 0.2612 0.6266 0.074 Uiso 1 1 d R U . . .
H26 H 0.9174 0.2896 0.6660 0.074 Uiso 1 1 d R U . . .
C7S C 0.8675(19) 0.2987(8) 0.5739(18) 0.085(13) Uiso 1 1 d . . . . .
H27 H 0.8921 0.3131 0.5639 0.127 Uiso 1 1 d R U . . .
H28 H 0.8371 0.3084 0.5854 0.127 Uiso 1 1 d R U . . .
H29 H 0.8458 0.2864 0.5387 0.127 Uiso 1 1 d R U . . .
C8S C 0.977(2) 0.2742(9) 0.627(2) 0.096(15) Uiso 1 1 d . . . . .
H30 H 0.9743 0.2580 0.5996 0.144 Uiso 1 1 d R U . . .
H31 H 1.0077 0.2695 0.6676 0.144 Uiso 1 1 d R U . . .
H32 H 0.9911 0.2914 0.6123 0.144 Uiso 1 1 d R U . . .
N5S N 0.7534(10) 0.1206(5) 0.5870(10) 0.032(5) Uiso 1 1 d . . . . .
H33 H 0.7770 0.1109 0.6261 0.038 Uiso 1 1 d R U . . .
H34 H 0.7461 0.1064 0.5543 0.038 Uiso 1 1 d R U . . .
C9S C 0.6900(16) 0.1310(7) 0.5845(16) 0.063(10) Uiso 1 1 d . . . . .
H35 H 0.6970 0.1432 0.6198 0.095 Uiso 1 1 d R U . . .
H36 H 0.6648 0.1143 0.5850 0.095 Uiso 1 1 d R U . . .
H37 H 0.6682 0.1421 0.5475 0.095 Uiso 1 1 d R U . . .
C10S C 0.7905(17) 0.1447(7) 0.5802(17) 0.069(11) Uiso 1 1 d . . . . .
H38 H 0.7647 0.1564 0.5452 0.103 Uiso 1 1 d R U . . .
H39 H 0.8262 0.1371 0.5739 0.103 Uiso 1 1 d R U . . .
H40 H 0.8052 0.1566 0.6167 0.103 Uiso 1 1 d R U . . .
N6S N 0.5246(14) 0.0534(6) 0.6168(13) 0.064(8) Uiso 1 1 d . . . . .
H41 H 0.5018 0.0447 0.5765 0.077 Uiso 1 1 d R U . . .
H42 H 0.4988 0.0510 0.6399 0.077 Uiso 1 1 d R U . . .
C11S C 0.5317(18) 0.0856(7) 0.6084(17) 0.071(11) Uiso 1 1 d . . . . .
H43 H 0.5510 0.0949 0.6481 0.106 Uiso 1 1 d R U . . .
H44 H 0.4907 0.0941 0.5854 0.106 Uiso 1 1 d R U . . .
H45 H 0.5579 0.0884 0.5863 0.106 Uiso 1 1 d R U . . .
C12S C 0.5852(18) 0.0367(8) 0.6493(17) 0.075(12) Uiso 1 1 d . . . . .
H46 H 0.6066 0.0348 0.6224 0.113 Uiso 1 1 d R U . . .
H47 H 0.5759 0.0176 0.6604 0.113 Uiso 1 1 d R U . . .
H48 H 0.6119 0.0471 0.6859 0.113 Uiso 1 1 d R U . . .
N7S N 0.7546(13) 0.9499(6) 0.6087(13) 0.058(8) Uiso 1 1 d . . . . .
H49 H 0.7856 0.9624 0.6396 0.070 Uiso 1 1 d R U . . .
H50 H 0.7191 0.9623 0.5836 0.070 Uiso 1 1 d R U . . .
C13S C 0.7324(18) 0.9281(8) 0.6397(17) 0.077(12) Uiso 1 1 d . . . . .
H51 H 0.7660 0.9144 0.6610 0.116 Uiso 1 1 d R U . . .
H52 H 0.6970 0.9177 0.6097 0.116 Uiso 1 1 d R U . . .
H53 H 0.7196 0.9376 0.6688 0.116 Uiso 1 1 d R U . . .
C14S C 0.784(2) 0.9368(10) 0.567(2) 0.107(16) Uiso 1 1 d . . . . .
H54 H 0.8150 0.9503 0.5646 0.160 Uiso 1 1 d R U . . .
H55 H 0.7519 0.9333 0.5269 0.160 Uiso 1 1 d R U . . .
H56 H 0.8050 0.9186 0.5850 0.160 Uiso 1 1 d R U . . .
N8S N 0.1402(11) 0.3301(5) 0.7518(10) 0.034(6) Uiso 1 1 d . . . . .
H57 H 0.1853 0.3260 0.7687 0.041 Uiso 1 1 d R U . . .
H58 H 0.1205 0.3151 0.7671 0.041 Uiso 1 1 d R U . . .
C15S C 0.1306(14) 0.3583(6) 0.7743(14) 0.043(8) Uiso 1 1 d . . . . .
H59 H 0.1569 0.3727 0.7668 0.065 Uiso 1 1 d R U . . .
H60 H 0.1415 0.3571 0.8178 0.065 Uiso 1 1 d R U . . .
H61 H 0.0869 0.3640 0.7532 0.065 Uiso 1 1 d R U . . .
C16S C 0.1179(15) 0.3281(7) 0.6928(14) 0.052(9) Uiso 1 1 d . . . . .
H62 H 0.0726 0.3300 0.6758 0.078 Uiso 1 1 d R U . . .
H63 H 0.1290 0.3093 0.6815 0.078 Uiso 1 1 d R U . . .
H64 H 0.1354 0.3434 0.6769 0.078 Uiso 1 1 d R U . . .
N9S N 0.1801(13) 0.2679(6) 0.9521(12) 0.056(8) Uiso 1 1 d . . . . .
H65 H 0.1349 0.2643 0.9312 0.068 Uiso 1 1 d R U . . .
H66 H 0.1960 0.2700 0.9204 0.068 Uiso 1 1 d R U . . .
C17S C 0.1887(16) 0.2967(7) 0.9844(15) 0.057(10) Uiso 1 1 d . . . . .
H67 H 0.1654 0.2967 1.0098 0.086 Uiso 1 1 d R U . . .
H68 H 0.1733 0.3122 0.9545 0.086 Uiso 1 1 d R U . . .
H69 H 0.2328 0.2997 1.0097 0.086 Uiso 1 1 d R U . . .
C18S C 0.2084(17) 0.2421(7) 0.9866(16) 0.067(11) Uiso 1 1 d . . . . .
H70 H 0.2472 0.2379 0.9827 0.100 Uiso 1 1 d R U . . .
H71 H 0.1798 0.2259 0.9711 0.100 Uiso 1 1 d R U . . .
H72 H 0.2171 0.2453 1.0293 0.100 Uiso 1 1 d R U . . .
N10S N 0.0569(12) 0.0433(5) 0.6395(11) 0.042(6) Uiso 1 1 d . . . . .
H73 H 0.0918 0.0557 0.6651 0.050 Uiso 1 1 d R U . . .
H74 H 0.0250 0.0439 0.6562 0.050 Uiso 1 1 d R U . . .
C19S C 0.0295(16) 0.0552(7) 0.5764(14) 0.057(9) Uiso 1 1 d . . . . .
H75 H 0.0629 0.0600 0.5640 0.085 Uiso 1 1 d R U . . .
H76 H 0.0054 0.0725 0.5753 0.085 Uiso 1 1 d R U . . .
H77 H 0.0022 0.0407 0.5487 0.085 Uiso 1 1 d R U . . .
C20S C 0.0792(17) 0.0140(7) 0.6432(17) 0.067(11) Uiso 1 1 d . . . . .
H78 H 0.0536 0.0037 0.6061 0.101 Uiso 1 1 d R U . . .
H79 H 0.0767 0.0044 0.6780 0.101 Uiso 1 1 d R U . . .
H80 H 0.1224 0.0142 0.6479 0.101 Uiso 1 1 d R U . . .
N11S N 0.1912(14) 0.1076(6) 0.5667(13) 0.066(9) Uiso 1 1 d . . . . .
H81 H 0.1721 0.0919 0.5373 0.079 Uiso 1 1 d R U . . .
H82 H 0.2259 0.0991 0.6018 0.079 Uiso 1 1 d R U . . .
C21S C 0.1456(15) 0.1178(7) 0.5873(15) 0.053(9) Uiso 1 1 d . . . . .
H83 H 0.1610 0.1354 0.6113 0.079 Uiso 1 1 d R U . . .
H84 H 0.1380 0.1030 0.6122 0.079 Uiso 1 1 d R U . . .
H85 H 0.1068 0.1221 0.5522 0.079 Uiso 1 1 d R U . . .
C22S C 0.2185(19) 0.1297(8) 0.5372(18) 0.080(12) Uiso 1 1 d . . . . .
H86 H 0.1861 0.1434 0.5135 0.120 Uiso 1 1 d R U . . .
H87 H 0.2340 0.1197 0.5106 0.120 Uiso 1 1 d R U . . .
H88 H 0.2527 0.1400 0.5687 0.120 Uiso 1 1 d R U . . .
N12S N 0.1996(15) 0.0420(6) 0.8647(14) 0.074(9) Uiso 1 1 d . . . . .
H89 H 0.2303 0.0425 0.8465 0.088 Uiso 1 1 d R U . . .
H90 H 0.1581 0.0452 0.8316 0.088 Uiso 1 1 d R U . . .
C23S C 0.213(2) 0.0655(8) 0.9065(18) 0.087(13) Uiso 1 1 d . . . . .
H91 H 0.1888 0.0631 0.9311 0.130 Uiso 1 1 d R U . . .
H92 H 0.2011 0.0837 0.8841 0.130 Uiso 1 1 d R U . . .
H93 H 0.2571 0.0657 0.9329 0.130 Uiso 1 1 d R U . . .
C24S C 0.201(2) 0.0120(9) 0.891(2) 0.106(16) Uiso 1 1 d . . . . .
H94 H 0.1704 0.0110 0.9090 0.159 Uiso 1 1 d R U . . .
H95 H 0.2423 0.0079 0.9221 0.159 Uiso 1 1 d R U . . .
H96 H 0.1901 -0.0024 0.8587 0.159 Uiso 1 1 d R U . . .
N13S N 0.9094(10) 0.3494(8) 0.0697(11) 0.043(13) Uiso 0.5 1 d D . P . .
H97 H 0.9124 0.3396 0.0347 0.051 Uiso 0.5 1 d R U P . .
H98 H 0.8947 0.3695 0.0599 0.051 Uiso 0.5 1 d R U P . .
C25S C 0.9704(11) 0.3498(12) 0.1205(16) 0.052(18) Uiso 0.5 1 d D . P . .
H99 H 0.9612 0.3568 0.1540 0.078 Uiso 0.5 1 d R U P . .
H100 H 1.0046 0.3611 0.1185 0.078 Uiso 0.5 1 d R U P . .
H101 H 0.9823 0.3295 0.1269 0.078 Uiso 0.5 1 d R U P . .
C26S C 0.8697(11) 0.3336(8) 0.0911(14) 0.029(13) Uiso 0.5 1 d D . P . .
H102 H 0.8877 0.3142 0.1006 0.043 Uiso 0.5 1 d R U P . .
H103 H 0.8257 0.3321 0.0637 0.043 Uiso 0.5 1 d R U P . .
H104 H 0.8739 0.3432 0.1285 0.043 Uiso 0.5 1 d R U P . .
N14S N 0.755(2) 0.0551(10) 0.421(2) 0.040(13) Uiso 0.5 1 d . . P . .
H105 H 0.7298 0.0376 0.4057 0.048 Uiso 0.5 1 d R U P . .
H106 H 0.7385 0.0662 0.4453 0.048 Uiso 0.5 1 d R U P . .
C27S C 0.754(2) 0.0711(10) 0.374(2) 0.021(11) Uiso 0.5 1 d . . P . .
H107 H 0.7833 0.0635 0.3588 0.032 Uiso 0.5 1 d R U P . .
H108 H 0.7643 0.0911 0.3869 0.032 Uiso 0.5 1 d R U P . .
H109 H 0.7116 0.0704 0.3413 0.032 Uiso 0.5 1 d R U P . .
C28S C 0.8231(18) 0.0467(8) 0.4597(19) 0.007(9) Uiso 0.5 1 d . . P . .
H110 H 0.8386 0.0344 0.4360 0.011 Uiso 0.5 1 d R U P . .
H111 H 0.8252 0.0361 0.4955 0.011 Uiso 0.5 1 d R U P . .
H112 H 0.8486 0.0641 0.4723 0.011 Uiso 0.5 1 d R U P . .
O1W O 0.9806(13) 0.4712(6) 0.0017(12) 0.085(8) Uiso 1 1 d . . . . .
O2W O 0.1540(15) 0.9297(7) 0.8143(14) 0.112(11) Uiso 1 1 d . . . . .
O3W O 0.8355(14) 0.4433(6) 0.6943(13) 0.100(10) Uiso 1 1 d . . . . .
O4W O 0.6959(12) 0.0873(5) 0.4727(11) 0.075(8) Uiso 1 1 d . . . . .
O5W O 0.6007(11) 0.4217(5) 0.9713(11) 0.064(7) Uiso 1 1 d . . . . .
O6W O 0.0797(15) 0.4296(7) 0.9814(14) 0.111(11) Uiso 1 1 d . . . . .
O7W O 0.673(3) 0.0590(14) 0.843(3) 0.11(2) Uiso 0.5 1 d . . P A 1
O8W O 0.668(5) 0.259(2) 1.009(5) 0.08(3) Uiso 0.25 1 d . . P B 3
O9W O 0.652(3) 0.2620(15) 0.954(3) 0.023(16) Uiso 0.25 1 d . . P C 1
O10W O 0.2997(13) 0.1983(6) 0.8922(12) 0.086(8) Uiso 1 1 d . . . . .
O11W O 0.1734(13) 0.1786(6) 0.8475(12) 0.083(8) Uiso 1 1 d . . . . .
O12W O 0.1426(12) 0.1301(5) 0.8902(11) 0.075(8) Uiso 1 1 d . . . . .
O13W O 0.0262(11) 0.1434(5) 0.8663(10) 0.061(7) Uiso 1 1 d . . . . .
O14W O 0.0286(18) 0.1195(8) 0.9831(17) 0.039(10) Uiso 0.5 1 d . . P . .
O15W O 0.3512(12) 0.0211(5) 0.4738(11) 0.075(8) Uiso 1 1 d . . . . .
O16W O 0.7685(18) 0.2273(8) 0.6315(18) 0.044(11) Uiso 0.5 1 d . . P . .
O17W O 0.678(4) 0.2804(18) 0.923(4) 0.05(2) Uiso 0.25 1 d . . P D 3
O18W O 0.480(5) 0.160(2) 0.850(5) 0.07(3) Uiso 0.25 1 d . . P E 1
O19W O 0.205(2) 0.0455(9) 0.045(2) 0.057(12) Uiso 0.5 1 d . . P F 3
O20W O 0.649(2) 0.2783(11) 0.967(2) 0.062(14) Uiso 0.5 1 d . . P G 2
O21W O 0.451(3) 0.1833(14) 0.743(3) 0.12(2) Uiso 0.5 1 d . . P H 2
O22W O 0.730(2) 0.0512(10) 0.874(2) 0.060(13) Uiso 0.5 1 d . . P I 2
O23W O 0.913(3) 0.1791(12) 0.891(3) 0.091(18) Uiso 0.5 1 d . . P J 2
O24W O 0.549(3) 0.9683(12) 0.925(3) 0.093(18) Uiso 0.5 1 d . . P K 2
O25W O 0.842(2) 0.2603(11) 0.134(2) 0.077(16) Uiso 0.5 1 d . . P L 1
O26W O 0.166(3) 0.1046(12) 0.004(3) 0.093(18) Uiso 0.5 1 d . . P M 1
O27W O 0.426(3) 0.1612(12) 0.886(3) 0.096(19) Uiso 0.5 1 d . . P N 2
O28W O 0.534(3) 0.9531(13) 0.972(3) 0.11(2) Uiso 0.5 1 d . . P O 1
O29W O 0.271(3) 0.3577(14) 0.595(3) 0.12(2) Uiso 0.5 1 d . . P P 1
O30W O 0.892(3) 0.2384(13) 0.161(3) 0.11(2) Uiso 0.5 1 d . . P Q 2
O31W O 0.582(4) 0.9499(19) 0.895(4) 0.06(3) Uiso 0.25 1 d . . P R 3
O32W O 0.487(4) 0.1467(16) 0.889(4) 0.037(19) Uiso 0.25 1 d . . P S 3
O33W O 0.733(5) 0.015(2) 0.925(5) 0.09(4) Uiso 0.25 1 d . . P T 3
O34W O 0.130(4) 0.3131(17) 0.548(4) 0.05(2) Uiso 0.25 1 d . . P U 3
O35W O 0.771(7) 0.217(3) 0.956(6) 0.13(5) Uiso 0.25 1 d . . P V 3

loop_
_atom_site_aniso_label
_atom_site_aniso_U_11
_atom_site_aniso_U_22
_atom_site_aniso_U_33
_atom_site_aniso_U_23
_atom_site_aniso_U_13
_atom_site_aniso_U_12
Mn1 0.021(2) 0.0153(19) 0.048(3) -0.0042(18) 0.014(2) 0.0039(16)
Mn2 0.019(2) 0.025(2) 0.039(3) 0.0074(19) 0.011(2) 0.0083(17)
Mn3 0.017(2) 0.0165(19) 0.048(3) -0.0026(18) 0.010(2) 0.0048(16)
Mn4 0.021(2) 0.0155(19) 0.060(3) -0.0011(19) 0.014(2) -0.0008(17)
Mn5 0.015(2) 0.0142(18) 0.051(3) -0.0074(18) 0.011(2) 0.0022(15)
Mn6 0.016(2) 0.028(2) 0.059(3) -0.008(2) 0.014(2) 0.0003(18)
Mn7 0.020(2) 0.0139(19) 0.057(3) -0.0032(19) 0.015(2) -0.0020(16)
Mn8 0.017(2) 0.018(2) 0.059(3) -0.006(2) 0.013(2) -0.0021(16)
Mn9 0.020(2) 0.019(2) 0.061(3) 0.000(2) 0.019(2) -0.0007(17)
Mn10 0.013(2) 0.0129(18) 0.040(3) 0.0000(17) 0.0093(18) 0.0030(15)
Mn11 0.014(2) 0.019(2) 0.056(3) 0.0063(19) 0.015(2) -0.0011(16)
Mn12 0.020(2) 0.0159(19) 0.059(3) 0.0013(19) 0.017(2) -0.0008(16)
W1 0.0324(7) 0.0150(5) 0.0947(12) 0.0058(6) 0.0309(8) 0.0061(5)
W2 0.0205(6) 0.0228(6) 0.0722(10) 0.0015(6) 0.0178(6) 0.0061(5)
W3 0.0274(7) 0.0194(6) 0.0703(10) -0.0093(6) 0.0199(7) 0.0028(5)
W4 0.0338(8) 0.0271(6) 0.0787(11) 0.0172(6) 0.0263(7) 0.0101(5)
W5 0.0249(7) 0.0360(7) 0.0615(10) 0.0055(6) 0.0136(6) 0.0056(5)
W6 0.0206(6) 0.0211(6) 0.0612(9) -0.0017(5) 0.0159(6) 0.0009(5)
W7 0.0292(7) 0.0230(6) 0.0584(9) -0.0044(6) 0.0186(6) 0.0045(5)
W8 0.0233(6) 0.0219(6) 0.0673(10) -0.0123(6) 0.0138(6) 0.0020(5)
W9 0.0267(7) 0.0159(5) 0.0876(11) 0.0007(6) 0.0268(7) 0.0006(5)
W10 0.0209(7) 0.0371(7) 0.0795(11) -0.0154(7) 0.0234(7) -0.0032(5)
W11 0.0221(7) 0.0286(6) 0.0782(11) -0.0213(6) 0.0219(7) -0.0035(5)
W12 0.0208(6) 0.0193(6) 0.0824(11) -0.0067(6) 0.0166(7) 0.0023(5)
W13 0.0224(7) 0.0224(6) 0.0720(10) -0.0046(6) 0.0080(6) 0.0024(5)
W14 0.0199(6) 0.0268(6) 0.0782(10) -0.0075(6) 0.0213(7) -0.0049(5)
W15 0.0279(7) 0.0465(8) 0.0694(10) -0.0049(7) 0.0245(7) -0.0042(6)
W16 0.0227(7) 0.0384(7) 0.0603(9) -0.0136(6) 0.0140(6) -0.0029(5)
W17 0.0186(6) 0.0206(6) 0.0723(10) -0.0129(6) 0.0181(6) -0.0045(5)
W18 0.0250(7) 0.0185(6) 0.0722(10) -0.0024(6) 0.0172(7) 0.0013(5)
W19 0.0265(7) 0.0191(6) 0.0931(12) 0.0097(6) 0.0294(7) 0.0001(5)
W20 0.0298(7) 0.0141(5) 0.0937(12) 0.0127(6) 0.0275(7) 0.0036(5)
W21 0.0417(8) 0.0292(7) 0.0821(11) 0.0226(7) 0.0318(8) 0.0084(6)
W22 0.0319(7) 0.0269(6) 0.0678(10) 0.0123(6) 0.0169(7) 0.0057(5)
W23 0.0231(7) 0.0165(5) 0.0804(11) 0.0058(6) 0.0184(7) 0.0037(5)
W24 0.0246(6) 0.0135(5) 0.0728(10) -0.0033(6) 0.0193(6) 0.0008(5)
W25 0.0206(6) 0.0156(5) 0.0663(9) -0.0016(5) 0.0121(6) -0.0008(4)
W26 0.0217(6) 0.0184(5) 0.0697(10) 0.0037(6) 0.0195(6) 0.0032(5)
W27 0.0364(8) 0.0255(6) 0.0621(9) 0.0084(6) 0.0231(7) 0.0053(5)
W28 0.0212(6) 0.0153(5) 0.0547(8) -0.0010(5) 0.0137(6) -0.0003(4)
W29 0.0181(6) 0.0214(6) 0.0623(9) -0.0058(6) 0.0083(6) -0.0032(5)
W30 0.0197(6) 0.0233(6) 0.0764(10) -0.0056(6) 0.0210(6) -0.0051(5)
W31 0.0205(6) 0.0155(5) 0.0648(9) -0.0065(5) 0.0153(6) -0.0044(4)
W32 0.0245(6) 0.0165(5) 0.0651(9) 0.0029(5) 0.0162(6) -0.0009(5)
W33 0.0190(6) 0.0170(5) 0.0596(9) -0.0043(5) 0.0145(6) -0.0026(4)
W34 0.0217(6) 0.0195(5) 0.0524(8) -0.0026(5) 0.0098(6) -0.0045(5)
W35 0.0206(6) 0.0194(6) 0.0724(10) -0.0036(6) 0.0126(6) 0.0010(5)
W36 0.0264(7) 0.0231(6) 0.0858(11) -0.0088(6) 0.0303(7) -0.0031(5)
W37 0.0311(7) 0.0287(6) 0.0678(10) -0.0018(6) 0.0243(7) -0.0058(5)
W38 0.0253(7) 0.0217(6) 0.0587(9) -0.0008(6) 0.0147(6) -0.0033(5)
P1 0.023(4) 0.012(3) 0.058(5) -0.001(3) 0.014(4) 0.005(3)
P2 0.020(4) 0.011(3) 0.070(6) -0.002(3) 0.019(4) -0.002(3)
P3 0.020(4) 0.022(4) 0.050(5) -0.004(3) 0.015(4) 0.003(3)
P4 0.027(4) 0.015(3) 0.064(6) -0.003(3) 0.018(4) 0.001(3)
P5 0.018(4) 0.009(3) 0.044(5) -0.006(3) 0.012(3) 0.002(3)
P6 0.009(3) 0.017(3) 0.032(4) -0.006(3) 0.008(3) -0.008(2)
P7 0.005(3) 0.009(3) 0.023(4) 0.007(2) 0.008(3) 0.004(2)
P8 0.006(3) 0.014(3) 0.016(3) -0.002(2) 0.004(3) -0.002(2)

loop_
_atom_type_symbol
_atom_type_description
_atom_type_scat_dispersion_real
_atom_type_scat_dispersion_imag
_atom_type_scat_source
C C 0.0033 0.0016 'International Tables Vol C Tables 4.2.6.8 and 6.1.1.4'
H H 0.0000 0.0000 'International Tables Vol C Tables 4.2.6.8 and 6.1.1.4'
O O 0.0106 0.0060 'International Tables Vol C Tables 4.2.6.8 and 6.1.1.4'
Na Na 0.0362 0.0249 'International Tables Vol C Tables 4.2.6.8 and 6.1.1.4'
N N 0.0061 0.0033 'International Tables Vol C Tables 4.2.6.8 and 6.1.1.4'
P P 0.1023 0.0942 'International Tables Vol C Tables 4.2.6.8 and 6.1.1.4'
Mn Mn 0.3368 0.7283 'International Tables Vol C Tables 4.2.6.8 and 6.1.1.4'
W W -0.8490 6.8722 'International Tables Vol C Tables 4.2.6.8 and 6.1.1.4'

loop_
_geom_angle_atom_site_label_1
_geom_angle_atom_site_label_2
_geom_angle_atom_site_label_3
_geom_angle
O30 Mn1 O31 89.7(8)
O30 Mn1 O35 94.0(7)
O31 Mn1 O35 167.8(8)
O30 Mn1 O37 170.7(7)
O31 Mn1 O37 93.6(8)
O35 Mn1 O37 81.0(7)
O30 Mn1 O42 99.5(7)
O31 Mn1 O42 97.8(7)
O35 Mn1 O42 93.0(7)
O37 Mn1 O42 88.6(7)
O30 Mn1 O28 90.3(7)
O31 Mn1 O28 90.0(7)
O35 Mn1 O28 78.4(7)
O37 Mn1 O28 81.0(7)
O42 Mn1 O28 167.4(7)
O30 Mn1 Mn4 134.3(6)
O31 Mn1 Mn4 135.3(6)
O35 Mn1 Mn4 40.4(5)
O37 Mn1 Mn4 41.7(5)
O42 Mn1 Mn4 84.0(5)
O28 Mn1 Mn4 83.5(5)
O30 Mn1 Mn3 135.5(5)
O31 Mn1 Mn3 89.1(6)
O35 Mn1 Mn3 80.1(5)
O37 Mn1 Mn3 36.1(5)
O42 Mn1 Mn3 124.7(5)
O28 Mn1 Mn3 45.1(5)
Mn4 Mn1 Mn3 55.86(13)
O30 Mn1 Mn2 90.5(5)
O31 Mn1 Mn2 134.5(6)
O35 Mn1 Mn2 34.1(5)
O37 Mn1 Mn2 81.1(5)
O42 Mn1 Mn2 127.0(5)
O28 Mn1 Mn2 44.5(5)
Mn4 Mn1 Mn2 54.65(13)
Mn3 Mn1 Mn2 60.47(13)
O29 Mn2 O34 88.3(8)
O29 Mn2 O35 94.8(8)
O34 Mn2 O35 167.9(8)
O29 Mn2 O36 169.5(8)
O34 Mn2 O36 93.6(8)
O35 Mn2 O36 81.3(7)
O29 Mn2 O38 99.3(8)
O34 Mn2 O38 98.9(8)
O35 Mn2 O38 92.1(8)
O36 Mn2 O38 90.7(8)
O29 Mn2 O28 92.0(8)
O34 Mn2 O28 89.0(8)
O35 Mn2 O28 79.3(7)
O36 Mn2 O28 77.7(7)
O38 Mn2 O28 166.5(8)
O29 Mn2 Mn4 135.9(6)
O34 Mn2 Mn4 135.6(6)
O35 Mn2 Mn4 41.4(5)
O36 Mn2 Mn4 42.2(5)
O38 Mn2 Mn4 81.3(6)
O28 Mn2 Mn4 85.4(5)
O29 Mn2 Mn1 92.0(6)
O34 Mn2 Mn1 134.7(6)
O35 Mn2 Mn1 33.7(5)
O36 Mn2 Mn1 79.3(5)
O38 Mn2 Mn1 125.7(6)
O28 Mn2 Mn1 45.7(5)
Mn4 Mn2 Mn1 55.91(13)
O29 Mn2 Mn3 136.5(6)
O34 Mn2 Mn3 90.8(6)
O35 Mn2 Mn3 78.9(5)
O36 Mn2 Mn3 33.2(5)
O38 Mn2 Mn3 123.8(6)
O28 Mn2 Mn3 44.5(5)
Mn4 Mn2 Mn3 55.76(13)
Mn1 Mn2 Mn3 59.38(13)
O33 Mn3 O36 170.8(8)
O33 Mn3 O32 89.7(8)
O36 Mn3 O32 91.8(8)
O33 Mn3 O37 95.2(8)
O36 Mn3 O37 81.9(7)
O32 Mn3 O37 169.2(8)
O33 Mn3 O41 97.7(8)
O36 Mn3 O41 91.0(8)
O32 Mn3 O41 99.1(8)
O37 Mn3 O41 89.8(7)
O33 Mn3 O28 91.5(8)
O36 Mn3 O28 79.4(7)
O32 Mn3 O28 89.4(8)
O37 Mn3 O28 80.9(7)
O41 Mn3 O28 167.5(7)
O33 Mn3 Mn4 137.0(6)
O36 Mn3 Mn4 41.1(5)
O32 Mn3 Mn4 132.8(6)
O37 Mn3 Mn4 41.9(5)
O41 Mn3 Mn4 83.3(5)
O28 Mn3 Mn4 84.2(5)
O33 Mn3 Mn1 91.3(6)
O36 Mn3 Mn1 81.3(6)
O32 Mn3 Mn1 135.5(6)
O37 Mn3 Mn1 35.0(5)
O41 Mn3 Mn1 124.8(5)
O28 Mn3 Mn1 46.2(5)
Mn4 Mn3 Mn1 55.89(13)
O33 Mn3 Mn2 135.8(6)
O36 Mn3 Mn2 35.2(6)
O32 Mn3 Mn2 89.7(6)
O37 Mn3 Mn2 80.1(5)
O41 Mn3 Mn2 126.0(5)
O28 Mn3 Mn2 44.3(5)
Mn4 Mn3 Mn2 54.53(13)
Mn1 Mn3 Mn2 60.15(13)
O35 Mn4 O43 88.1(8)
O35 Mn4 O36 86.8(8)
O43 Mn4 O36 174.5(9)
O35 Mn4 O37 83.7(8)
O43 Mn4 O37 96.7(8)
O36 Mn4 O37 84.6(8)
O35 Mn4 O40 176.3(8)
O43 Mn4 O40 91.9(8)
O36 Mn4 O40 93.3(8)
O37 Mn4 O40 92.6(8)
O35 Mn4 O39 93.1(8)
O43 Mn4 O39 86.5(8)
O36 Mn4 O39 91.9(8)
O37 Mn4 O39 175.4(8)
O40 Mn4 O39 90.6(8)
O35 Mn4 Mn2 43.8(5)
O43 Mn4 Mn2 129.0(6)
O36 Mn4 Mn2 45.5(6)
O37 Mn4 Mn2 93.7(5)
O40 Mn4 Mn2 137.3(5)
O39 Mn4 Mn2 81.7(5)
O35 Mn4 Mn3 91.3(5)
O43 Mn4 Mn3 140.7(6)
O36 Mn4 Mn3 41.5(6)
O37 Mn4 Mn3 44.2(5)
O40 Mn4 Mn3 86.3(5)
O39 Mn4 Mn3 132.8(5)
Mn2 Mn4 Mn3 69.71(15)
O35 Mn4 Mn1 42.3(5)
O43 Mn4 Mn1 85.8(6)
O36 Mn4 Mn1 91.7(6)
O37 Mn4 Mn1 42.6(5)
O40 Mn4 Mn1 134.0(6)
O39 Mn4 Mn1 134.9(6)
Mn2 Mn4 Mn1 69.44(15)
Mn3 Mn4 Mn1 68.26(15)
O76 Mn5 O80 92.1(7)
O76 Mn5 O74 91.0(8)
O80 Mn5 O74 169.3(8)
O76 Mn5 O78 168.2(8)
O80 Mn5 O78 79.8(7)
O74 Mn5 O78 95.5(7)
O76 Mn5 O86 98.8(8)
O80 Mn5 O86 93.4(7)
O74 Mn5 O86 96.3(8)
O78 Mn5 O86 90.3(7)
O76 Mn5 O71 90.4(7)
O80 Mn5 O71 79.0(7)
O74 Mn5 O71 90.7(7)
O78 Mn5 O71 79.7(6)
O86 Mn5 O71 168.3(7)
O76 Mn5 Mn8 132.6(6)
O80 Mn5 Mn8 40.5(5)
O74 Mn5 Mn8 135.9(6)
O78 Mn5 Mn8 40.4(5)
O86 Mn5 Mn8 84.9(5)
O71 Mn5 Mn8 83.5(4)
O76 Mn5 Mn7 135.8(6)
O80 Mn5 Mn7 80.3(5)
O74 Mn5 Mn7 90.3(6)
O78 Mn5 Mn7 34.6(5)
O86 Mn5 Mn7 124.9(5)
O71 Mn5 Mn7 45.4(4)
Mn8 Mn5 Mn7 55.48(12)
O76 Mn5 Mn6 89.6(6)
O80 Mn5 Mn6 35.3(5)
O74 Mn5 Mn6 134.5(6)
O78 Mn5 Mn6 78.8(5)
O86 Mn5 Mn6 128.5(5)
O71 Mn5 Mn6 43.8(4)
Mn8 Mn5 Mn6 54.72(14)
Mn7 Mn5 Mn6 59.68(13)
O79 Mn6 O75 95.0(8)
O79 Mn6 O77 171.1(8)
O75 Mn6 O77 87.7(8)
O79 Mn6 O80 81.0(7)
O75 Mn6 O80 171.9(8)
O77 Mn6 O80 95.1(8)
O79 Mn6 O82 90.8(8)
O75 Mn6 O82 98.4(8)
O77 Mn6 O82 97.1(8)
O80 Mn6 O82 88.8(7)
O79 Mn6 O71 79.2(7)
O75 Mn6 O71 93.4(7)
O77 Mn6 O71 92.3(7)
O80 Mn6 O71 78.9(7)
O82 Mn6 O71 165.2(7)
O79 Mn6 Mn8 41.3(5)
O75 Mn6 Mn8 135.8(6)
O77 Mn6 Mn8 136.4(6)
O80 Mn6 Mn8 41.7(5)
O82 Mn6 Mn8 79.8(6)
O71 Mn6 Mn8 85.5(4)
O79 Mn6 Mn7 33.8(5)
O75 Mn6 Mn7 93.0(6)
O77 Mn6 Mn7 137.8(6)
O80 Mn6 Mn7 79.8(5)
O82 Mn6 Mn7 124.3(6)
O71 Mn6 Mn7 45.6(4)
Mn8 Mn6 Mn7 55.97(14)
O79 Mn6 Mn5 79.4(5)
O75 Mn6 Mn5 138.3(6)
O77 Mn6 Mn5 92.9(6)
O80 Mn6 Mn5 34.1(5)
O82 Mn6 Mn5 122.8(6)
O71 Mn6 Mn5 44.9(4)
Mn8 Mn6 Mn5 56.12(13)
Mn7 Mn6 Mn5 59.96(13)
O73 Mn7 O72 89.6(9)
O73 Mn7 O79 92.7(9)
O72 Mn7 O79 166.9(8)
O73 Mn7 O78 167.9(9)
O72 Mn7 O78 95.5(8)
O79 Mn7 O78 79.9(7)
O73 Mn7 O83 101.0(8)
O72 Mn7 O83 96.9(8)
O79 Mn7 O83 95.4(7)
O78 Mn7 O83 89.4(7)
O73 Mn7 O71 89.4(8)
O72 Mn7 O71 90.1(7)
O79 Mn7 O71 77.0(7)
O78 Mn7 O71 79.6(6)
O83 Mn7 O71 167.5(7)
O73 Mn7 Mn8 133.4(7)
O72 Mn7 Mn8 136.3(6)
O79 Mn7 Mn8 40.8(5)
O78 Mn7 Mn8 40.8(5)
O83 Mn7 Mn8 84.0(6)
O71 Mn7 Mn8 83.8(4)
O73 Mn7 Mn6 89.1(7)
O72 Mn7 Mn6 134.3(6)
O79 Mn7 Mn6 33.0(5)
O78 Mn7 Mn6 79.5(5)
O83 Mn7 Mn6 128.1(6)
O71 Mn7 Mn6 44.2(4)
Mn8 Mn7 Mn6 55.13(14)
O73 Mn7 Mn5 134.6(7)
O72 Mn7 Mn5 89.9(6)
O79 Mn7 Mn5 79.3(5)
O78 Mn7 Mn5 34.8(5)
O83 Mn7 Mn5 124.2(6)
O71 Mn7 Mn5 45.2(4)
Mn8 Mn7 Mn5 56.05(12)
Mn6 Mn7 Mn5 60.36(13)
O78 Mn8 O79 83.7(8)
O78 Mn8 O80 83.5(7)
O79 Mn8 O80 84.7(8)
O78 Mn8 O85 93.1(8)
O79 Mn8 O85 176.2(7)
O80 Mn8 O85 92.9(8)
O78 Mn8 O84 99.3(8)
O79 Mn8 O84 89.1(8)
O80 Mn8 O84 172.9(8)
O85 Mn8 O84 93.5(8)
O78 Mn8 O81 173.8(8)
O79 Mn8 O81 94.4(8)
O80 Mn8 O81 90.4(8)
O85 Mn8 O81 88.6(8)
O84 Mn8 O81 86.5(8)
O78 Mn8 Mn6 91.9(5)
O79 Mn8 Mn6 42.0(5)
O80 Mn8 Mn6 44.8(5)
O85 Mn8 Mn6 136.5(6)
O84 Mn8 Mn6 128.2(6)
O81 Mn8 Mn6 82.8(6)
O78 Mn8 Mn7 42.9(5)
O79 Mn8 Mn7 42.6(5)
O80 Mn8 Mn7 91.8(6)
O85 Mn8 Mn7 134.7(6)
O84 Mn8 Mn7 85.9(6)
O81 Mn8 Mn7 136.3(6)
Mn6 Mn8 Mn7 68.90(15)
O78 Mn8 Mn5 42.8(5)
O79 Mn8 Mn5 90.2(5)
O80 Mn8 Mn5 42.0(5)
O85 Mn8 Mn5 86.0(5)
O84 Mn8 Mn5 141.8(6)
O81 Mn8 Mn5 131.5(6)
Mn6 Mn8 Mn5 69.16(15)
Mn7 Mn8 Mn5 68.47(14)
O122 Mn9 O123 90.7(8)
O122 Mn9 O116 165.3(8)
O123 Mn9 O116 90.0(8)
O122 Mn9 O115 89.9(8)
O123 Mn9 O115 168.5(8)
O116 Mn9 O115 86.6(8)
O122 Mn9 O125 101.4(8)
O123 Mn9 O125 96.5(7)
O116 Mn9 O125 93.1(8)
O115 Mn9 O125 94.7(7)
O122 Mn9 O100 91.1(7)
O123 Mn9 O100 93.3(7)
O116 Mn9 O100 74.2(7)
O115 Mn9 O100 75.2(7)
O125 Mn9 O100 164.0(7)
O121 Mn10 O123 88.6(8)
O121 Mn10 O119 88.4(8)
O123 Mn10 O119 167.9(8)
O121 Mn10 O118 164.2(8)
O123 Mn10 O118 91.3(8)
O119 Mn10 O118 88.4(8)
O121 Mn10 O126 103.9(7)
O123 Mn10 O126 93.8(8)
O119 Mn10 O126 98.3(7)
O118 Mn10 O126 91.9(7)
O121 Mn10 O101 89.1(7)
O123 Mn10 O101 92.6(7)
O119 Mn10 O101 75.7(7)
O118 Mn10 O101 75.1(7)
O126 Mn10 O101 165.6(7)
O163 Mn11 O162 91.2(8)
O163 Mn11 O158 90.2(8)
O162 Mn11 O158 169.8(8)
O163 Mn11 O157 166.3(8)
O162 Mn11 O157 89.7(7)
O158 Mn11 O157 86.6(7)
O163 Mn11 O166 104.2(8)
O162 Mn11 O166 95.1(7)
O158 Mn11 O166 94.3(7)
O157 Mn11 O166 89.3(7)
O163 Mn11 O141 91.5(7)
O162 Mn11 O141 94.0(7)
O158 Mn11 O141 75.9(7)
O157 Mn11 O141 74.7(6)
O166 Mn11 O141 161.6(7)
O161 Mn12 O162 91.5(8)
O161 Mn12 O155 89.1(8)
O162 Mn12 O155 169.4(8)
O161 Mn12 O156 164.7(8)
O162 Mn12 O156 88.5(8)
O155 Mn12 O156 88.1(8)
O161 Mn12 O165 99.5(8)
O162 Mn12 O165 94.8(8)
O155 Mn12 O165 95.6(8)
O156 Mn12 O165 95.8(8)
O161 Mn12 O140 91.0(7)
O162 Mn12 O140 93.2(7)
O155 Mn12 O140 76.2(7)
O156 Mn12 O140 73.7(7)
O165 Mn12 O140 166.7(7)
O1 W1 O12 98.3(10)
O1 W1 O11 99.1(10)
O12 W1 O11 87.9(10)
O1 W1 O4 102.8(10)
O12 W1 O4 87.4(9)
O11 W1 O4 158.0(9)
O1 W1 O6 103.3(9)
O12 W1 O6 158.3(8)
O11 W1 O6 90.0(9)
O4 W1 O6 86.5(8)
O1 W1 O26 170.7(8)
O12 W1 O26 74.6(8)
O11 W1 O26 74.9(8)
O4 W1 O26 83.2(7)
O6 W1 O26 84.0(7)
O2 W2 O7 99.4(10)
O2 W2 O8 102.6(9)
O7 W2 O8 88.6(9)
O2 W2 O4 101.3(9)
O7 W2 O4 88.8(9)
O8 W2 O4 156.1(8)
O2 W2 O5 101.8(9)
O7 W2 O5 158.8(8)
O8 W2 O5 86.8(8)
O4 W2 O5 87.1(8)
O2 W2 O25 170.0(9)
O7 W2 O25 72.0(8)
O8 W2 O25 72.6(7)
O4 W2 O25 84.0(7)
O5 W2 O25 86.9(7)
O3 W3 O6 101.6(9)
O3 W3 O9 101.4(9)
O6 W3 O9 157.0(8)
O3 W3 O10 100.3(10)
O6 W3 O10 87.2(8)
O9 W3 O10 88.3(8)
O3 W3 O5 102.0(9)
O6 W3 O5 88.5(8)
O9 W3 O5 87.2(8)
O10 W3 O5 157.8(8)
O3 W3 O27 170.8(9)
O6 W3 O27 85.2(7)
O9 W3 O27 71.9(7)
O10 W3 O27 73.6(7)
O5 W3 O27 84.3(7)
O23 W4 O34 104.4(11)
O23 W4 O24 103.3(11)
O34 W4 O24 88.2(9)
O23 W4 O22 100.6(11)
O34 W4 O22 91.4(8)
O24 W4 O22 155.5(9)
O23 W4 O12 101.0(11)
O34 W4 O12 154.5(8)
O24 W4 O12 87.0(9)
O22 W4 O12 82.9(8)
O23 W4 O26 168.8(10)
O34 W4 O26 84.6(7)
O24 W4 O26 83.3(8)
O22 W4 O26 72.2(7)
O12 W4 O26 70.0(7)
O13 W5 O29 102.7(9)
O13 W5 O24 103.7(10)
O29 W5 O24 88.8(9)
O13 W5 O14 100.3(9)
O29 W5 O14 91.0(8)
O24 W5 O14 155.5(8)
O13 W5 O7 101.2(9)
O29 W5 O7 156.1(9)
O24 W5 O7 85.9(9)
O14 W5 O7 84.5(8)
O13 W5 O25 168.7(8)
O29 W5 O25 86.5(8)
O24 W5 O25 82.9(8)
O14 W5 O25 72.6(7)
O7 W5 O25 69.7(8)
O15 W6 O30 104.0(8)
O15 W6 O14 101.1(8)
O30 W6 O14 91.7(7)
O15 W6 O16 101.5(8)
O30 W6 O16 89.6(7)
O14 W6 O16 156.4(7)
O15 W6 O8 100.9(8)
O30 W6 O8 155.0(7)
O14 W6 O8 85.4(8)
O16 W6 O8 83.5(8)
O15 W6 O25 167.9(8)
O30 W6 O25 86.3(7)
O14 W6 O25 72.0(7)
O16 W6 O25 84.6(7)
O8 W6 O25 69.1(7)
O17 W7 O31 103.7(9)
O17 W7 O16 103.1(9)
O31 W7 O16 92.0(8)
O17 W7 O18 99.4(9)
O31 W7 O18 90.4(8)
O16 W7 O18 156.0(8)
O17 W7 O9 100.0(9)
O31 W7 O9 156.2(8)
O16 W7 O9 84.3(7)
O18 W7 O9 83.9(8)
O17 W7 O27 168.8(8)
O31 W7 O27 85.2(7)
O16 W7 O27 83.0(7)
O18 W7 O27 73.4(7)
O9 W7 O27 71.0(7)
O19 W8 O33 103.0(10)
O19 W8 O20 103.1(9)
O33 W8 O20 89.9(8)
O19 W8 O18 100.2(9)
O33 W8 O18 91.5(8)
O20 W8 O18 155.7(8)
O19 W8 O10 100.3(9)
O33 W8 O10 156.6(8)
O20 W8 O10 85.1(8)
O18 W8 O10 84.1(8)
O19 W8 O27 168.4(9)
O33 W8 O27 85.7(8)
O20 W8 O27 84.4(7)
O18 W8 O27 71.6(7)
O10 W8 O27 71.1(7)
O21 W9 O32 104.8(9)
O21 W9 O22 98.1(9)
O32 W9 O22 91.6(9)
O21 W9 O20 102.5(9)
O32 W9 O20 90.9(8)
O22 W9 O20 157.9(9)
O21 W9 O11 98.1(9)
O32 W9 O11 156.9(9)
O22 W9 O11 82.3(9)
O20 W9 O11 86.8(8)
O21 W9 O26 166.6(8)
O32 W9 O26 86.5(7)
O22 W9 O26 74.1(7)
O20 W9 O26 84.2(7)
O11 W9 O26 70.4(7)
O46 W10 O47 103.2(10)
O46 W10 O51 101.2(10)
O47 W10 O51 155.6(8)
O46 W10 O48 104.1(10)
O47 W10 O48 84.9(9)
O51 W10 O48 89.2(9)
O46 W10 O50 102.6(10)
O47 W10 O50 84.6(8)
O51 W10 O50 90.1(8)
O48 W10 O50 152.9(8)
O46 W10 O70 170.9(9)
O47 W10 O70 83.7(7)
O51 W10 O70 72.1(7)
O48 W10 O70 82.2(8)
O50 W10 O70 71.9(7)
O44 W11 O52 101.3(10)
O44 W11 O53 101.8(9)
O52 W11 O53 91.2(9)
O44 W11 O48 103.8(9)
O52 W11 O48 87.9(10)
O53 W11 O48 154.1(8)
O44 W11 O49 102.7(9)
O52 W11 O49 155.9(9)
O53 W11 O49 86.2(8)
O48 W11 O49 84.2(9)
O44 W11 O69 171.3(9)
O52 W11 O69 72.3(8)
O53 W11 O69 72.9(7)
O48 W11 O69 82.2(8)
O49 W11 O69 84.0(7)
O45 W12 O54 100.5(9)
O45 W12 O55 101.3(9)
O54 W12 O55 92.2(8)
O45 W12 O49 101.4(9)
O54 W12 O49 86.8(8)
O55 W12 O49 157.0(8)
O45 W12 O47 103.7(9)
O54 W12 O47 155.5(8)
O55 W12 O47 86.4(8)
O49 W12 O47 85.2(8)
O45 W12 O68 170.7(8)
O54 W12 O68 72.3(7)
O55 W12 O68 73.5(7)
O49 W12 O68 84.3(7)
O47 W12 O68 83.9(7)
O56 W13 O72 102.9(9)
O56 W13 O67 105.2(9)
O72 W13 O67 89.4(8)
O56 W13 O57 98.2(9)
O72 W13 O57 90.2(8)
O67 W13 O57 156.1(8)
O56 W13 O55 101.5(9)
O72 W13 O55 155.6(8)
O67 W13 O55 84.0(8)
O57 W13 O55 86.6(8)
O56 W13 O68 167.9(8)
O72 W13 O68 84.8(7)
O67 W13 O68 84.1(7)
O57 W13 O68 72.1(7)
O55 W13 O68 71.2(7)
O66 W14 O73 104.7(10)
O66 W14 O65 102.3(10)
O73 W14 O65 92.3(10)
O66 W14 O67 101.3(9)
O73 W14 O67 89.3(9)
O65 W14 O67 155.0(9)
O66 W14 O50 101.1(9)
O73 W14 O50 154.0(9)
O65 W14 O50 84.2(9)
O67 W14 O50 83.5(8)
O66 W14 O70 169.2(8)
O73 W14 O70 84.3(8)
O65 W14 O70 71.0(8)
O67 W14 O70 84.4(7)
O50 W14 O70 70.2(7)
O64 W15 O75 104.5(10)
O64 W15 O51 97.3(10)
O75 W15 O51 158.2(8)
O64 W15 O63 99.9(10)
O75 W15 O63 90.1(8)
O51 W15 O63 84.7(8)
O64 W15 O65 103.7(10)
O75 W15 O65 93.7(9)
O51 W15 O65 82.4(9)
O63 W15 O65 154.3(8)
O64 W15 O70 167.2(9)
O75 W15 O70 87.3(7)
O51 W15 O70 71.2(7)
O63 W15 O70 85.0(7)
O65 W15 O70 69.9(7)
O62 W16 O77 102.9(10)
O62 W16 O63 98.5(10)
O77 W16 O63 91.3(9)
O62 W16 O61 104.7(9)
O77 W16 O61 91.1(8)
O63 W16 O61 155.4(8)
O62 W16 O52 101.4(10)
O77 W16 O52 155.6(9)
O63 W16 O52 83.3(9)
O61 W16 O52 84.4(8)
O62 W16 O69 169.0(9)
O77 W16 O69 87.3(8)
O63 W16 O69 85.0(8)
O61 W16 O69 70.7(7)
O52 W16 O69 68.5(8)
O60 W17 O61 99.6(9)
O60 W17 O76 103.2(9)
O61 W17 O76 92.2(8)
O60 W17 O59 103.2(9)
O61 W17 O59 155.8(8)
O76 W17 O59 90.2(8)
O60 W17 O53 98.5(8)
O61 W17 O53 85.9(7)
O76 W17 O53 158.3(8)
O59 W17 O53 83.0(8)
O60 W17 O69 167.1(8)
O61 W17 O69 73.6(7)
O76 W17 O69 88.2(7)
O59 W17 O69 82.5(8)
O53 W17 O69 70.5(7)
O58 W18 O74 101.8(9)
O58 W18 O57 99.0(9)
O74 W18 O57 90.1(8)
O58 W18 O59 105.3(9)
O74 W18 O59 90.5(8)
O57 W18 O59 155.0(8)
O58 W18 O54 101.0(9)
O74 W18 O54 157.2(8)
O57 W18 O54 86.2(8)
O59 W18 O54 83.6(8)
O58 W18 O68 168.5(8)
O74 W18 O68 87.2(7)
O57 W18 O68 73.5(7)
O59 W18 O68 81.5(7)
O54 W18 O68 70.1(7)
O87 W19 O92 99.4(10)
O87 W19 O94 104.6(10)
O92 W19 O94 88.3(9)
O87 W19 O95 104.2(9)
O92 W19 O95 156.4(9)
O94 W19 O95 86.2(8)
O87 W19 O91 100.6(10)
O92 W19 O91 89.2(9)
O94 W19 O91 154.8(9)
O95 W19 O91 86.1(8)
O87 W19 O99 169.3(9)
O92 W19 O99 74.7(8)
O94 W19 O99 84.4(8)
O95 W19 O99 81.9(7)
O91 W19 O99 70.8(8)
O89 W20 O97 104.6(10)
O89 W20 O91 100.1(9)
O97 W20 O91 155.3(9)
O89 W20 O96 103.6(9)
O97 W20 O96 86.5(9)
O91 W20 O96 87.5(8)
O89 W20 O90 98.1(9)
O97 W20 O90 88.7(9)
O91 W20 O90 88.1(9)
O96 W20 O90 158.4(8)
O89 W20 O99 168.7(8)
O97 W20 O99 83.8(8)
O91 W20 O99 71.7(8)
O96 W20 O99 84.2(7)
O90 W20 O99 74.4(7)
O88 W21 O98 103.4(10)
O88 W21 O93 100.1(10)
O98 W21 O93 89.1(9)
O88 W21 O90 102.3(10)
O98 W21 O90 89.3(9)
O93 W21 O90 157.2(8)
O88 W21 O92 99.3(10)
O98 W21 O92 157.3(9)
O93 W21 O92 86.2(9)
O90 W21 O92 86.6(9)
O88 W21 O99 168.5(9)
O98 W21 O99 87.0(8)
O93 W21 O99 84.7(7)
O90 W21 O99 72.5(7)
O92 W21 O99 70.5(8)
O105 W22 O116 102.4(10)
O105 W22 O106 100.3(10)
O116 W22 O106 92.1(8)
O105 W22 O104 102.1(9)
O116 W22 O104 92.4(8)
O106 W22 O104 155.6(8)
O105 W22 O98 99.9(10)
O116 W22 O98 157.7(9)
O106 W22 O98 83.0(8)
O104 W22 O98 83.8(8)
O105 W22 O100 174.1(9)
O116 W22 O100 75.9(8)
O106 W22 O100 85.4(7)
O104 W22 O100 72.4(7)
O98 W22 O100 82.0(7)
O103 W23 O115 102.0(9)
O103 W23 O114 101.0(9)
O115 W23 O114 91.5(8)
O103 W23 O104 100.3(8)
O115 W23 O104 91.9(8)
O114 W23 O104 157.1(8)
O103 W23 O97 99.7(9)
O115 W23 O97 158.3(9)
O114 W23 O97 82.8(9)
O104 W23 O97 85.7(8)
O103 W23 O100 174.6(8)
O115 W23 O100 77.5(7)
O114 W23 O100 84.3(7)
O104 W23 O100 74.4(7)
O97 W23 O100 81.0(8)
O113 W24 O120 102.7(8)
O113 W24 O114 101.6(8)
O120 W24 O114 90.4(8)
O113 W24 O112 100.7(8)
O120 W24 O112 90.2(8)
O114 W24 O112 157.0(8)
O113 W24 O96 100.5(8)
O120 W24 O96 156.9(8)
O114 W24 O96 84.9(8)
O112 W24 O96 85.6(8)
O113 W24 O102 172.1(7)
O120 W24 O102 71.8(7)
O114 W24 O102 84.3(7)
O112 W24 O102 74.1(7)
O96 W24 O102 85.2(7)
O111 W25 O117 104.1(9)
O111 W25 O95 102.8(9)
O117 W25 O95 153.1(8)
O111 W25 O110 102.5(9)
O117 W25 O110 87.9(7)
O95 W25 O110 86.6(8)
O111 W25 O112 99.2(9)
O117 W25 O112 89.0(8)
O95 W25 O112 86.5(8)
O110 W25 O112 158.2(8)
O111 W25 O102 169.8(8)
O117 W25 O102 68.8(7)
O95 W25 O102 84.4(7)
O110 W25 O102 85.0(7)
O112 W25 O102 73.9(7)
O109 W26 O108 99.8(9)
O109 W26 O119 101.9(8)
O108 W26 O119 94.3(8)
O109 W26 O110 100.2(8)
O108 W26 O110 158.7(8)
O119 W26 O110 88.7(8)
O109 W26 O94 101.5(8)
O108 W26 O94 84.6(8)
O119 W26 O94 156.4(8)
O110 W26 O94 84.4(8)
O109 W26 O101 174.7(7)
O108 W26 O101 75.3(8)
O119 W26 O101 76.7(7)
O110 W26 O101 84.9(7)
O94 W26 O101 80.2(7)
O107 W27 O118 104.5(9)
O107 W27 O106 101.6(9)
O118 W27 O106 91.8(8)
O107 W27 O93 99.3(9)
O118 W27 O93 156.2(8)
O106 W27 O93 84.0(8)
O107 W27 O108 100.8(9)
O118 W27 O108 91.6(8)
O106 W27 O108 155.7(8)
O93 W27 O108 83.2(8)
O107 W27 O101 172.8(9)
O118 W27 O101 76.7(7)
O106 W27 O101 85.4(7)
O93 W27 O101 79.6(7)
O108 W27 O101 72.1(7)
O124 W28 O121 104.2(8)
O124 W28 O122 103.5(8)
O121 W28 O122 94.6(8)
O124 W28 O117 99.7(8)
O121 W28 O117 87.8(7)
O122 W28 O117 155.3(7)
O124 W28 O120 98.7(8)
O121 W28 O120 156.3(7)
O122 W28 O120 85.8(7)
O117 W28 O120 82.4(7)
O124 W28 O102 164.1(7)
O121 W28 O102 86.5(7)
O122 W28 O102 87.1(7)
O117 W28 O102 68.5(7)
O120 W28 O102 69.9(6)
O128 W29 O135 102.7(9)
O128 W29 O134 103.4(9)
O135 W29 O134 88.7(8)
O128 W29 O130 100.4(9)
O135 W29 O130 88.8(8)
O134 W29 O130 156.1(8)
O128 W29 O132 103.0(9)
O135 W29 O132 154.2(8)
O134 W29 O132 87.8(7)
O130 W29 O132 84.2(7)
O128 W29 O139 169.1(8)
O135 W29 O139 84.7(7)
O134 W29 O139 84.5(7)
O130 W29 O139 71.6(6)
O132 W29 O139 69.5(6)
O127 W30 O132 100.5(9)
O127 W30 O133 101.8(9)
O132 W30 O133 90.0(8)
O127 W30 O138 100.5(9)
O132 W30 O138 158.9(8)
O133 W30 O138 86.0(8)
O127 W30 O131 99.9(8)
O132 W30 O131 89.3(7)
O133 W30 O131 158.1(8)
O138 W30 O131 86.8(7)
O127 W30 O139 171.6(8)
O132 W30 O139 74.7(7)
O133 W30 O139 85.3(7)
O138 W30 O139 84.4(7)
O131 W30 O139 73.4(6)
O129 W31 O136 106.0(9)
O129 W31 O130 101.5(8)
O136 W31 O130 93.1(8)
O129 W31 O137 101.4(8)
O136 W31 O137 86.4(8)
O130 W31 O137 156.3(7)
O129 W31 O131 98.2(8)
O136 W31 O131 155.2(7)
O130 W31 O131 87.2(7)
O137 W31 O131 83.7(7)
O129 W31 O139 168.6(8)
O136 W31 O139 84.6(7)
O130 W31 O139 73.3(6)
O137 W31 O139 83.1(6)
O131 W31 O139 71.8(6)
O151 W32 O159 100.1(9)
O151 W32 O150 105.1(9)
O159 W32 O150 91.3(8)
O151 W32 O152 96.5(9)
O159 W32 O152 86.7(8)
O150 W32 O152 158.3(8)
O151 W32 O137 102.9(9)
O159 W32 O137 156.4(8)
O150 W32 O137 87.7(8)
O152 W32 O137 85.6(8)
O151 W32 O142 167.5(8)
O159 W32 O142 73.0(7)
O150 W32 O142 85.7(7)
O152 W32 O142 73.0(7)
O137 W32 O142 83.4(6)
O149 W33 O158 101.5(8)
O149 W33 O148 100.4(9)
O158 W33 O148 92.9(8)
O149 W33 O150 101.8(8)
O158 W33 O150 89.5(8)
O148 W33 O150 156.7(8)
O149 W33 O136 102.4(8)
O158 W33 O136 155.7(7)
O148 W33 O136 86.9(8)
O150 W33 O136 81.5(8)
O149 W33 O141 173.6(7)
O158 W33 O141 75.8(7)
O148 W33 O141 74.2(7)
O150 W33 O141 84.0(7)
O136 W33 O141 80.9(7)
O147 W34 O157 101.9(9)
O147 W34 O146 101.2(9)
O157 W34 O146 94.1(8)
O147 W34 O148 99.6(8)
O157 W34 O148 91.2(8)
O146 W34 O148 157.0(8)
O147 W34 O135 102.1(9)
O157 W34 O135 156.0(8)
O146 W34 O135 81.5(8)
O148 W34 O135 84.5(8)
O147 W34 O141 171.8(8)
O157 W34 O141 74.9(6)
O146 W34 O141 86.6(7)
O148 W34 O141 73.2(7)
O135 W34 O141 81.3(7)
O145 W35 O156 101.2(9)
O145 W35 O146 100.5(9)
O156 W35 O146 93.7(8)
O145 W35 O144 101.8(9)
O156 W35 O144 91.1(8)
O146 W35 O144 155.8(8)
O145 W35 O134 101.7(9)
O156 W35 O134 157.1(8)
O146 W35 O134 81.9(8)
O144 W35 O134 84.5(8)
O145 W35 O140 172.6(8)
O156 W35 O140 76.0(7)
O146 W35 O140 86.5(7)
O144 W35 O140 71.6(7)
O134 W35 O140 81.4(7)
O143 W36 O155 101.9(9)
O143 W36 O144 100.7(9)
O155 W36 O144 91.9(8)
O143 W36 O154 103.7(9)
O155 W36 O154 89.9(8)
O144 W36 O154 154.6(8)
O143 W36 O133 100.5(9)
O155 W36 O133 157.6(8)
O144 W36 O133 85.4(8)
O154 W36 O133 83.4(8)
O143 W36 O140 171.8(8)
O155 W36 O140 75.8(7)
O144 W36 O140 71.7(7)
O154 W36 O140 84.2(7)
O133 W36 O140 82.2(7)
O153 W37 O154 101.2(10)
O153 W37 O160 101.7(10)
O154 W37 O160 88.7(8)
O153 W37 O138 100.6(9)
O154 W37 O138 87.1(8)
O160 W37 O138 157.7(8)
O153 W37 O152 103.0(9)
O154 W37 O152 155.8(8)
O160 W37 O152 86.9(8)
O138 W37 O152 88.1(8)
O153 W37 O142 173.6(9)
O154 W37 O142 82.8(7)
O160 W37 O142 73.2(7)
O138 W37 O142 84.5(7)
O152 W37 O142 73.1(7)
O164 W38 O163 102.7(9)
O164 W38 O161 103.3(9)
O163 W38 O161 92.9(8)
O164 W38 O159 99.6(9)
O163 W38 O159 88.4(8)
O161 W38 O159 156.3(8)
O164 W38 O160 99.1(9)
O163 W38 O160 157.0(8)
O161 W38 O160 89.1(8)
O159 W38 O160 80.8(8)
O164 W38 O142 166.3(8)
O163 W38 O142 87.3(7)
O161 W38 O142 85.3(7)
O159 W38 O142 71.0(7)
O160 W38 O142 70.0(7)
O41 P1 O125 113.3(10)
O41 P1 O40 109.4(10)
O125 P1 O40 109.3(10)
O41 P1 C1 110.8(12)
O125 P1 C1 105.5(12)
O40 P1 C1 108.5(12)
O126 P2 O83 111.6(11)
O126 P2 O84 106.8(11)
O83 P2 O84 109.2(11)
O126 P2 C4 113.0(11)
O83 P2 C4 109.4(11)
O84 P2 C4 106.7(11)
O86 P3 O166 112.9(10)
O86 P3 O85 111.1(10)
O166 P3 O85 109.6(10)
O86 P3 C5 106.9(11)
O166 P3 C5 109.0(11)
O85 P3 C5 107.0(11)
O165 P4 O42 111.8(11)
O165 P4 O43 110.8(11)
O42 P4 O43 108.6(10)
O165 P4 C8 109.4(12)
O42 P4 C8 109.1(12)
O43 P4 C8 107.0(12)
O28 P5 O27 110.2(11)
O28 P5 O26 108.3(10)
O27 P5 O26 110.7(10)
O28 P5 O25 109.4(11)
O27 P5 O25 111.6(11)
O26 P5 O25 106.5(10)
O71 P6 O70 109.6(10)
O71 P6 O69 108.4(10)
O70 P6 O69 108.8(11)
O71 P6 O68 108.9(10)
O70 P6 O68 111.7(11)
O69 P6 O68 109.4(10)
O100 P7 O101 113.4(11)
O100 P7 O99 109.3(10)
O101 P7 O99 108.4(10)
O100 P7 O102 108.0(10)
O101 P7 O102 109.7(10)
O99 P7 O102 107.8(10)
O142 P8 O141 109.9(10)
O142 P8 O140 110.0(10)
O141 P8 O140 109.6(9)
O142 P8 O139 110.0(10)
O141 P8 O139 108.9(9)
O140 P8 O139 108.3(10)
W1 O4 W2 149.5(11)
W3 O5 W2 147.5(10)
W3 O6 W1 149.5(11)
W2 O7 W5 126.1(11)
W2 O8 W6 127.7(10)
W3 O9 W7 126.3(9)
W3 O10 W8 125.8(10)
W1 O11 W9 125.1(11)
W1 O12 W4 125.5(11)
W6 O14 W5 125.4(9)
W7 O16 W6 144.5(10)
W7 O18 W8 126.0(10)
W9 O20 W8 145.3(11)
W9 O22 W4 124.8(11)
W5 O24 W4 147.1(12)
P5 O25 W2 125.2(10)
P5 O25 W5 127.7(10)
W2 O25 W5 92.0(7)
P5 O25 W6 121.0(10)
W2 O25 W6 90.4(6)
W5 O25 W6 89.8(6)
P5 O26 W1 127.7(10)
P5 O26 W9 124.0(9)
W1 O26 W9 89.5(5)
P5 O26 W4 125.4(9)
W1 O26 W4 89.8(5)
W9 O26 W4 88.7(5)
P5 O27 W7 126.7(11)
P5 O27 W3 125.5(11)
W7 O27 W3 90.6(6)
P5 O27 W8 124.4(11)
W7 O27 W8 88.8(6)
W3 O27 W8 89.4(6)
P5 O28 Mn2 126.2(11)
P5 O28 Mn3 126.2(11)
Mn2 O28 Mn3 91.2(7)
P5 O28 Mn1 123.6(11)
Mn2 O28 Mn1 89.8(7)
Mn3 O28 Mn1 88.7(7)
W5 O29 Mn2 145.5(11)
W6 O30 Mn1 146.8(10)
W7 O31 Mn1 144.0(11)
W9 O32 Mn3 144.1(11)
W8 O33 Mn3 144.7(11)
W4 O34 Mn2 147.6(11)
Mn4 O35 Mn1 97.4(8)
Mn4 O35 Mn2 94.8(8)
Mn1 O35 Mn2 112.2(8)
Mn4 O36 Mn3 97.4(8)
Mn4 O36 Mn2 92.3(8)
Mn3 O36 Mn2 111.6(9)
Mn4 O37 Mn1 95.7(8)
Mn4 O37 Mn3 93.9(8)
Mn1 O37 Mn3 108.9(8)
C9 O38 Mn2 122.1(19)
C9 O39 Mn4 128.1(18)
P1 O40 Mn4 130.4(11)
P1 O41 Mn3 127.2(11)
P4 O42 Mn1 128.2(10)
P4 O43 Mn4 129.5(11)
W10 O47 W12 151.2(11)
W11 O48 W10 155.2(12)
W11 O49 W12 150.5(11)
W10 O50 W14 127.1(10)
W10 O51 W15 126.1(11)
W11 O52 W16 128.8(12)
W11 O53 W17 125.3(9)
W12 O54 W18 126.1(9)
W12 O55 W13 125.0(10)
W18 O57 W13 124.7(10)
W17 O59 W18 147.7(11)
W17 O61 W16 126.5(9)
W16 O63 W15 142.2(11)
W14 O65 W15 129.0(12)
W13 O67 W14 146.9(11)
P6 O68 W12 125.3(10)
P6 O68 W18 126.0(10)
W12 O68 W18 91.0(6)
P6 O68 W13 124.1(9)
W12 O68 W13 89.9(6)
W18 O68 W13 89.6(6)
P6 O69 W11 126.3(11)
P6 O69 W17 124.3(11)
W11 O69 W17 90.8(6)
P6 O69 W16 125.3(11)
W11 O69 W16 90.0(6)
W17 O69 W16 89.0(6)
P6 O70 W15 126.3(10)
P6 O70 W10 125.2(10)
W15 O70 W10 90.5(6)
P6 O70 W14 123.7(10)
W15 O70 W14 89.7(6)
W10 O70 W14 90.4(6)
P6 O71 Mn6 124.7(10)
P6 O71 Mn5 126.4(9)
Mn6 O71 Mn5 91.3(6)
P6 O71 Mn7 123.9(10)
Mn6 O71 Mn7 90.2(6)
Mn5 O71 Mn7 89.4(6)
W13 O72 Mn7 146.0(11)
W14 O73 Mn7 147.0(12)
W18 O74 Mn5 143.3(10)
W15 O75 Mn6 144.1(10)
W17 O76 Mn5 142.6(10)
W16 O77 Mn6 143.5(12)
Mn8 O78 Mn7 96.3(7)
Mn8 O78 Mn5 96.8(8)
Mn7 O78 Mn5 110.5(8)
Mn8 O79 Mn6 96.7(8)
Mn8 O79 Mn7 96.6(8)
Mn6 O79 Mn7 113.3(9)
Mn8 O80 Mn5 97.5(8)
Mn8 O80 Mn6 93.4(8)
Mn5 O80 Mn6 110.6(9)
C11 O81 Mn8 126(2)
C11 O82 Mn6 121(2)
P2 O83 Mn7 126.9(12)
P2 O84 Mn8 128.8(11)
P3 O85 Mn8 130.2(10)
P3 O86 Mn5 122.2(11)
W21 O90 W20 122.3(10)
W20 O91 W19 125.2(11)
W19 O92 W21 124.4(11)
W21 O93 W27 149.8(11)
W19 O94 W26 153.1(11)
W25 O95 W19 150.5(10)
W20 O96 W24 148.8(11)
W20 O97 W23 153.0(13)
W21 O98 W22 148.6(11)
P7 O99 W20 127.0(11)
P7 O99 W19 126.4(11)
W20 O99 W19 92.1(7)
P7 O99 W21 119.7(10)
W20 O99 W21 90.8(6)
W19 O99 W21 90.4(6)
P7 O100 Mn9 122.9(10)
P7 O100 W23 129.9(10)
Mn9 O100 W23 87.9(6)
P7 O100 W22 126.8(10)
Mn9 O100 W22 86.9(6)
W23 O100 W22 89.4(6)
P7 O101 Mn10 121.4(10)
P7 O101 W26 129.7(11)
Mn10 O101 W26 87.1(6)
P7 O101 W27 128.4(11)
Mn10 O101 W27 86.9(6)
W26 O101 W27 89.8(6)
P7 O102 W28 123.7(9)
P7 O102 W25 123.7(9)
W28 O102 W25 92.6(6)
P7 O102 W24 124.6(9)
W28 O102 W24 92.8(6)
W25 O102 W24 90.0(6)
W23 O104 W22 122.0(9)
W27 O106 W22 154.4(11)
W26 O108 W27 120.8(10)
W26 O110 W25 151.0(11)
W24 O112 W25 121.8(9)
W23 O114 W24 153.8(11)
W23 O115 Mn9 119.4(10)
W22 O116 Mn9 122.9(11)
W25 O117 W28 130.1(9)
W27 O118 Mn10 121.4(10)
W26 O119 Mn10 120.4(9)
W24 O120 W28 125.5(9)
W28 O121 Mn10 145.1(10)
W28 O122 Mn9 140.2(10)
Mn9 O123 Mn10 138.8(10)
P1 O125 Mn9 132.0(11)
P2 O126 Mn10 163.0(12)
W31 O130 W29 125.4(9)
W30 O131 W31 122.9(9)
W30 O132 W29 125.2(9)
W30 O133 W36 151.1(11)
W29 O134 W35 149.8(11)
W29 O135 W34 150.4(11)
W31 O136 W33 156.6(11)
W31 O137 W32 146.3(10)
W37 O138 W30 149.4(10)
P8 O139 W30 126.0(9)
P8 O139 W31 125.0(9)
W30 O139 W31 91.7(6)
P8 O139 W29 123.2(9)
W30 O139 W29 90.6(6)
W31 O139 W29 89.7(5)
P8 O140 Mn12 122.5(10)
P8 O140 W35 129.2(10)
Mn12 O140 W35 88.6(6)
P8 O140 W36 126.5(9)
Mn12 O140 W36 87.2(6)
W35 O140 W36 90.2(6)
P8 O141 Mn11 123.3(9)
P8 O141 W33 128.8(9)
Mn11 O141 W33 87.8(6)
P8 O141 W34 127.6(10)
Mn11 O141 W34 88.0(6)
W33 O141 W34 88.4(5)
P8 O142 W37 126.7(10)
P8 O142 W38 124.6(9)
W37 O142 W38 91.3(6)
P8 O142 W32 123.9(10)
W37 O142 W32 89.3(6)
W38 O142 W32 90.2(6)
W36 O144 W35 124.9(10)
W35 O146 W34 154.0(11)
W33 O148 W34 122.7(10)
W32 O150 W33 151.9(11)
W32 O152 W37 124.4(10)
W37 O154 W36 152.3(11)
W36 O155 Mn12 120.8(10)
W35 O156 Mn12 121.6(9)
W34 O157 Mn11 122.4(9)
W33 O158 Mn11 120.4(9)
W32 O159 W38 125.7(10)
W37 O160 W38 125.4(10)
W38 O161 Mn12 143.8(11)
Mn12 O162 Mn11 134.9(10)
W38 O163 Mn11 142.1(11)
P4 O165 Mn12 163.4(13)
P3 O166 Mn11 131.6(11)
C2 C1 P1 117(2)
C1 C2 C3 109(2)
C2 C3 C4 116(2)
C3 C4 P2 115.4(18)
C6 C5 P3 115.6(19)
C5 C6 C7 114(2)
C6 C7 C8 117(2)
C7 C8 P4 119(2)
O39 C9 O38 125(3)
O39 C9 C10 116(3)
O38 C9 C10 117(3)
O81 C11 O82 129(3)
O81 C11 C12 117(3)
O82 C11 C12 112(3)
C2S N1S C1S 105.4(14)
C4S N2S C3S 105.5(14)
C6S N3S C5S 103(3)
C7S N4S C8S 114(3)
C10S N5S C9S 112(2)
C11S N6S C12S 116(3)
C13S N7S C14S 114(3)
C16S N8S C15S 114(2)
C18S N9S C17S 120(3)
C20S N10S C19S 114(2)
C21S N11S C22S 117(3)
C23S N12S C24S 116(3)
C26S N13S C25S 105.4(14)
C27S N14S C28S 109(4)

loop_
_geom_bond_atom_site_label_1
_geom_bond_atom_site_label_2
_geom_bond_distance
Mn1 O30 1.886(17)
Mn1 O31 1.918(19)
Mn1 O35 1.932(18)
Mn1 O37 1.936(18)
Mn1 O42 2.034(17)
Mn1 O28 2.306(19)
Mn1 Mn4 2.849(6)
Mn1 Mn3 3.196(6)
Mn1 Mn2 3.221(6)
Mn2 O29 1.88(2)
Mn2 O34 1.901(19)
Mn2 O35 1.949(17)
Mn2 O36 2.003(19)
Mn2 O38 2.11(2)
Mn2 O28 2.257(19)
Mn2 Mn4 2.806(5)
Mn2 Mn3 3.231(6)
Mn3 O33 1.893(19)
Mn3 O36 1.903(19)
Mn3 O32 1.928(19)
Mn3 O37 1.991(17)
Mn3 O41 2.081(18)
Mn3 O28 2.266(19)
Mn3 Mn4 2.848(5)
Mn4 O35 1.861(18)
Mn4 O43 1.881(18)
Mn4 O36 1.887(18)
Mn4 O37 1.905(18)
Mn4 O40 1.919(18)
Mn4 O39 1.994(18)
Mn5 O76 1.898(18)
Mn5 O80 1.937(18)
Mn5 O74 1.939(18)
Mn5 O78 1.963(17)
Mn5 O86 2.107(19)
Mn5 O71 2.283(17)
Mn5 Mn8 2.871(5)
Mn5 Mn7 3.220(5)
Mn5 Mn6 3.232(6)
Mn6 O79 1.902(18)
Mn6 O75 1.917(19)
Mn6 O77 1.96(2)
Mn6 O80 1.995(18)
Mn6 O82 2.11(2)
Mn6 O71 2.237(17)
Mn6 Mn8 2.823(6)
Mn6 Mn7 3.211(6)
Mn7 O73 1.88(2)
Mn7 O72 1.884(19)
Mn7 O79 1.942(18)
Mn7 O78 1.954(17)
Mn7 O83 2.063(19)
Mn7 O71 2.293(16)
Mn7 Mn8 2.852(6)
Mn8 O78 1.875(17)
Mn8 O79 1.877(18)
Mn8 O80 1.882(17)
Mn8 O85 1.891(18)
Mn8 O84 1.914(18)
Mn8 O81 1.947(19)
Mn9 O122 1.884(19)
Mn9 O123 1.905(18)
Mn9 O116 1.98(2)
Mn9 O115 1.983(18)
Mn9 O125 2.064(18)
Mn9 O100 2.345(18)
Mn10 O121 1.894(17)
Mn10 O123 1.921(19)
Mn10 O119 1.932(18)
Mn10 O118 1.940(19)
Mn10 O126 2.058(18)
Mn10 O101 2.388(18)
Mn11 O163 1.900(19)
Mn11 O162 1.935(18)
Mn11 O158 1.955(17)
Mn11 O157 1.959(17)
Mn11 O166 2.041(18)
Mn11 O141 2.317(17)
Mn12 O161 1.869(19)
Mn12 O162 1.904(18)
Mn12 O155 1.918(19)
Mn12 O156 1.987(18)
Mn12 O165 2.022(19)
Mn12 O140 2.345(18)
W1 O1 1.71(2)
W1 O12 1.83(2)
W1 O11 1.83(2)
W1 O4 1.91(2)
W1 O6 1.963(19)
W1 O26 2.415(16)
W2 O2 1.72(2)
W2 O7 1.86(2)
W2 O8 1.878(18)
W2 O4 1.949(19)
W2 O5 1.954(18)
W2 O25 2.382(18)
W3 O3 1.68(2)
W3 O6 1.879(19)
W3 O9 1.888(18)
W3 O10 1.89(2)
W3 O5 1.908(19)
W3 O27 2.445(19)
W4 O23 1.61(3)
W4 O34 1.796(18)
W4 O24 1.93(2)
W4 O22 2.01(2)
W4 O12 2.05(2)
W4 O26 2.468(17)
W5 O13 1.66(2)
W5 O29 1.823(19)
W5 O24 1.89(2)
W5 O14 1.980(17)
W5 O7 1.99(2)
W5 O25 2.397(19)
W6 O15 1.704(19)
W6 O30 1.826(16)
W6 O14 1.894(18)
W6 O16 1.961(18)
W6 O8 1.965(18)
W6 O25 2.479(18)
W7 O17 1.69(2)
W7 O31 1.832(18)
W7 O16 1.899(18)
W7 O18 1.906(19)
W7 O9 1.987(17)
W7 O27 2.422(19)
W8 O19 1.68(2)
W8 O33 1.848(19)
W8 O20 1.930(19)
W8 O18 1.940(19)
W8 O10 2.000(19)
W8 O27 2.48(2)
W9 O21 1.71(2)
W9 O32 1.818(19)
W9 O22 1.88(2)
W9 O20 1.909(19)
W9 O11 2.04(2)
W9 O26 2.468(17)
W10 O46 1.68(2)
W10 O47 1.880(18)
W10 O51 1.90(2)
W10 O48 1.90(2)
W10 O50 1.907(19)
W10 O70 2.424(18)
W11 O44 1.75(2)
W11 O52 1.81(2)
W11 O53 1.886(19)
W11 O48 1.89(2)
W11 O49 1.92(2)
W11 O69 2.412(19)
W12 O45 1.70(2)
W12 O54 1.870(18)
W12 O55 1.911(18)
W12 O49 1.93(2)
W12 O47 1.957(18)
W12 O68 2.404(17)
W13 O56 1.78(2)
W13 O72 1.840(18)
W13 O67 1.898(18)
W13 O57 1.960(19)
W13 O55 1.968(18)
W13 O68 2.464(18)
W14 O66 1.70(2)
W14 O73 1.83(2)
W14 O65 1.83(2)
W14 O67 1.919(18)
W14 O50 1.965(18)
W14 O70 2.460(18)
W15 O64 1.66(2)
W15 O75 1.802(18)
W15 O51 1.96(2)
W15 O63 1.97(2)
W15 O65 1.98(2)
W15 O70 2.421(18)
W16 O62 1.71(2)
W16 O77 1.773(19)
W16 O63 1.92(2)
W16 O61 1.999(17)
W16 O52 2.00(2)
W16 O69 2.453(19)
W17 O60 1.73(2)
W17 O61 1.837(17)
W17 O76 1.863(17)
W17 O59 1.87(2)
W17 O53 2.002(18)
W17 O69 2.44(2)
W18 O58 1.72(2)
W18 O74 1.800(18)
W18 O57 1.927(19)
W18 O59 1.95(2)
W18 O54 1.990(18)
W18 O68 2.423(17)
W19 O87 1.67(2)
W19 O92 1.86(2)
W19 O94 1.906(19)
W19 O95 1.918(18)
W19 O91 1.95(2)
W19 O99 2.38(2)
W20 O89 1.73(2)
W20 O97 1.87(2)
W20 O91 1.91(2)
W20 O96 1.907(19)
W20 O90 1.96(2)
W20 O99 2.368(19)
W21 O88 1.72(2)
W21 O98 1.86(2)
W21 O93 1.880(19)
W21 O90 1.96(2)
W21 O92 2.02(2)
W21 O99 2.453(19)
W22 O105 1.65(2)
W22 O116 1.753(19)
W22 O106 1.931(19)
W22 O104 1.952(17)
W22 O98 2.01(2)
W22 O100 2.426(18)
W23 O103 1.72(2)
W23 O115 1.808(18)
W23 O114 1.903(19)
W23 O104 1.909(18)
W23 O97 1.97(2)
W23 O100 2.374(18)
W24 O113 1.718(18)
W24 O120 1.877(18)
W24 O114 1.910(19)
W24 O112 1.937(19)
W24 O96 1.957(18)
W24 O102 2.407(17)
W25 O111 1.75(2)
W25 O117 1.889(17)
W25 O95 1.911(18)
W25 O110 1.943(18)
W25 O112 1.955(18)
W25 O102 2.403(18)
W26 O109 1.712(18)
W26 O108 1.85(2)
W26 O119 1.864(17)
W26 O110 1.901(18)
W26 O94 1.935(19)
W26 O101 2.392(19)
W27 O107 1.68(2)
W27 O118 1.832(18)
W27 O106 1.887(19)
W27 O93 1.968(19)
W27 O108 2.04(2)
W27 O101 2.396(18)
W28 O124 1.642(17)
W28 O121 1.812(17)
W28 O122 1.869(19)
W28 O117 1.933(17)
W28 O120 2.029(17)
W28 O102 2.391(17)
W29 O128 1.68(2)
W29 O135 1.846(19)
W29 O134 1.861(18)
W29 O130 1.961(16)
W29 O132 2.047(17)
W29 O139 2.435(17)
W30 O127 1.70(2)
W30 O132 1.802(17)
W30 O133 1.888(18)
W30 O138 1.928(18)
W30 O131 1.933(17)
W30 O139 2.373(16)
W31 O129 1.692(19)
W31 O136 1.855(18)
W31 O130 1.886(17)
W31 O137 1.901(18)
W31 O131 1.977(17)
W31 O139 2.412(16)
W32 O151 1.66(2)
W32 O159 1.878(19)
W32 O150 1.889(19)
W32 O152 1.89(2)
W32 O137 1.986(18)
W32 O142 2.451(17)
W33 O149 1.710(19)
W33 O158 1.825(17)
W33 O148 1.896(18)
W33 O150 1.935(19)
W33 O136 1.948(18)
W33 O141 2.412(16)
W34 O147 1.707(19)
W34 O157 1.796(17)
W34 O146 1.91(2)
W34 O148 1.943(18)
W34 O135 1.991(19)
W34 O141 2.420(16)
W35 O145 1.67(2)
W35 O156 1.798(18)
W35 O146 1.90(2)
W35 O144 1.936(19)
W35 O134 1.982(18)
W35 O140 2.385(17)
W36 O143 1.73(2)
W36 O155 1.850(18)
W36 O144 1.893(19)
W36 O154 1.983(19)
W36 O133 1.985(18)
W36 O140 2.408(17)
W37 O153 1.71(2)
W37 O154 1.848(19)
W37 O160 1.878(19)
W37 O138 1.917(18)
W37 O152 1.96(2)
W37 O142 2.402(18)
W38 O164 1.72(2)
W38 O163 1.830(19)
W38 O161 1.847(18)
W38 O159 2.018(19)
W38 O160 2.022(19)
W38 O142 2.445(18)
P1 O41 1.509(18)
P1 O125 1.526(19)
P1 O40 1.537(18)
P1 C1 1.81(3)
P2 O126 1.473(19)
P2 O83 1.56(2)
P2 O84 1.56(2)
P2 C4 1.80(3)
P3 O86 1.537(19)
P3 O166 1.551(19)
P3 O85 1.573(18)
P3 C5 1.82(3)
P4 O165 1.49(2)
P4 O42 1.522(18)
P4 O43 1.587(19)
P4 C8 1.79(3)
P5 O28 1.502(19)
P5 O27 1.51(2)
P5 O26 1.521(17)
P5 O25 1.56(2)
P6 O71 1.513(17)
P6 O70 1.534(19)
P6 O69 1.54(2)
P6 O68 1.540(19)
P7 O100 1.511(19)
P7 O101 1.523(19)
P7 O99 1.572(19)
P7 O102 1.617(18)
P8 O142 1.535(18)
P8 O141 1.535(17)
P8 O140 1.536(17)
P8 O139 1.552(17)
O38 C9 1.25(3)
O39 C9 1.23(3)
O81 C11 1.22(3)
O82 C11 1.22(3)
C1 C2 1.47(3)
C2 C3 1.52(3)
C3 C4 1.54(3)
C5 C6 1.47(3)
C6 C7 1.50(3)
C7 C8 1.51(3)
C9 C10 1.47(4)
C11 C12 1.58(4)
N1S C2S 1.44(2)
N1S C1S 1.461(19)
N2S C4S 1.44(2)
N2S C3S 1.461(19)
N3S C6S 1.44(5)
N3S C5S 1.53(4)
N4S C7S 1.55(4)
N4S C8S 1.60(4)
N5S C10S 1.47(4)
N5S C9S 1.55(4)
N6S C11S 1.53(4)
N6S C12S 1.53(4)
N7S C13S 1.48(4)
N7S C14S 1.56(5)
N8S C16S 1.31(3)
N8S C15S 1.47(3)
N9S C18S 1.45(4)
N9S C17S 1.52(4)
N10S C20S 1.45(4)
N10S C19S 1.50(4)
N11S C21S 1.44(4)
N11S C22S 1.54(4)
N12S C23S 1.43(4)
N12S C24S 1.53(5)
N13S C26S 1.44(2)
N13S C25S 1.461(19)
N14S C27S 1.35(6)
N14S C28S 1.54(6)
